data_4081458
loop_
_publ_author_name
'Waters, Jordan B.'
'Turbervill, Robert S. P.'
'Goicoechea, Jose M.'

_publ_contact_author
;
 Dr. J. M. Goicoechea           
 Chemistry Research Laboratory
 University of Oxford
 Mansfield Road
 Oxford
 OX1 3TA
 UK
;
_publ_section_title
;
 Group 12 Metal Complexes of N-Heterocyclic Ditopic Carbanionic Carbenes
;
_journal_issue 18
_journal_name_full Organometallics
_journal_page_first 5190
_journal_paper_doi 10.1021/om400728u
_journal_volume 32
_journal_year 2013
_chemical_formula_moiety 'C18 H36 K N2 O6, C81 H105 Hg N6, C4 H8 O, 0.5(C6 H14)'
_chemical_formula_sum 'C106 H156 Hg K N8 O7'
_chemical_formula_weight 1894.08
_chemical_name_systematic
;
 [K(2,2,2-crypt)][Hg(IPr-H)3]*THF*0.5hex
;
_space_group_IT_number 4
_symmetry_cell_setting monoclinic
_symmetry_space_group_name_Hall 'P 2yb'
_symmetry_space_group_name_H-M 'P 1 21 1'
_atom_sites_solution_hydrogens geom
_atom_sites_solution_primary direct
_atom_sites_solution_secondary difmap
_audit_creation_method SHELXL-97
_cell_angle_alpha 90.00
_cell_angle_beta 95.0710(10)
_cell_angle_gamma 90.00
_cell_formula_units_Z 4
_cell_length_a 16.13590(10)
_cell_length_b 28.50790(10)
_cell_length_c 22.88860(10)
_cell_measurement_reflns_used 141762
_cell_measurement_temperature 150(2)
_cell_measurement_theta_max 76.2742
_cell_measurement_theta_min 3.0978
_cell_volume 10487.56(9)
_computing_cell_refinement
;
CrysAlisPro, Agilent Technologies,
Version 1.171.35.15 (release 03-08-2011 CrysAlis171 .NET)
(compiled Aug  3 2011,13:03:54)
;
_computing_data_collection
;
CrysAlisPro, Agilent Technologies,
Version 1.171.35.15 (release 03-08-2011 CrysAlis171 .NET)
(compiled Aug  3 2011,13:03:54)
;
_computing_data_reduction
;
CrysAlisPro, Agilent Technologies,
Version 1.171.35.15 (release 03-08-2011 CrysAlis171 .NET)
(compiled Aug  3 2011,13:03:54)
;
_computing_molecular_graphics 'WinGX (Farrugia, 2005)'
_computing_publication_material 'XCIF (Sheldrick, 2001)'
_computing_structure_refinement 'SHELXL-97 (Sheldrick, 1997)'
_computing_structure_solution 'SHELXS-97 (Sheldrick, 1990)'
_diffrn_ambient_temperature 150(2)
_diffrn_detector_area_resol_mean 10.4102
_diffrn_measured_fraction_theta_full 0.994
_diffrn_measured_fraction_theta_max 0.994
_diffrn_measurement_device_type 'SuperNova, Dual, Cu at zero, Atlas'
_diffrn_measurement_method 'omega scans'
_diffrn_radiation_monochromator mirror
_diffrn_radiation_source 'SuperNova (Cu) X-ray Source'
_diffrn_radiation_type CuK\a
_diffrn_radiation_wavelength 1.54178
_diffrn_reflns_av_R_equivalents 0.0336
_diffrn_reflns_av_sigmaI/netI 0.0211
_diffrn_reflns_limit_h_max 20
_diffrn_reflns_limit_h_min -20
_diffrn_reflns_limit_k_max 35
_diffrn_reflns_limit_k_min -35
_diffrn_reflns_limit_l_max 28
_diffrn_reflns_limit_l_min -28
_diffrn_reflns_number 211014
_diffrn_reflns_theta_full 76.46
_diffrn_reflns_theta_max 76.46
_diffrn_reflns_theta_min 3.10
_exptl_absorpt_coefficient_mu 3.408
_exptl_absorpt_correction_T_max 0.6116
_exptl_absorpt_correction_T_min 0.4085
_exptl_absorpt_correction_type multi-scan
_exptl_absorpt_process_details
;
CrysAlisPro, Agilent Technologies,
Version 1.171.35.15 (release 03-08-2011 CrysAlis171 .NET)
(compiled Aug  3 2011,13:03:54)
Empirical absorption correction using spherical harmonics,
 implemented in SCALE3 ABSPACK scaling algorithm.
;
_exptl_crystal_colour colourless
_exptl_crystal_density_diffrn 1.200
_exptl_crystal_density_meas ?
_exptl_crystal_density_method 'not measured'
_exptl_crystal_description block
_exptl_crystal_F_000 4012
_exptl_crystal_size_max 0.32
_exptl_crystal_size_mid 0.26
_exptl_crystal_size_min 0.16
_refine_diff_density_max 1.215
_refine_diff_density_min -1.371
_refine_diff_density_rms 0.060
_refine_ls_abs_structure_details 'Flack H D (1983), Acta Cryst. A39, 876-881'
_refine_ls_abs_structure_Flack -0.011(3)
_refine_ls_extinction_method none
_refine_ls_goodness_of_fit_ref 1.080
_refine_ls_hydrogen_treatment constr
_refine_ls_matrix_type full
_refine_ls_number_parameters 2215
_refine_ls_number_reflns 43508
_refine_ls_number_restraints 46
_refine_ls_restrained_S_all 1.082
_refine_ls_R_factor_all 0.0393
_refine_ls_R_factor_gt 0.0383
_refine_ls_shift/su_max 0.012
_refine_ls_shift/su_mean 0.000
_refine_ls_structure_factor_coef Fsqd
_refine_ls_weighting_details 'calc w=1/[\s^2^(Fo^2^)+(0.0536P)^2^+11.9317P] where P=(Fo^2^+2Fc^2^)/3'
_refine_ls_weighting_scheme calc
_refine_ls_wR_factor_gt 0.1011
_refine_ls_wR_factor_ref 0.1021
_reflns_number_gt 42624
_reflns_number_total 43508
_reflns_threshold_expression >2\s(I)
_cod_data_source_file om400728u_si_002.cif
_cod_data_source_block 5
_cod_depositor_comments
;
The following automatic conversions were performed:

'_symmetry_cell_setting' value 'Monoclinic' changed to 'monoclinic'
according to /home/saulius/struct/CIF-dictionaries/cif_core.dic
dictionary named 'cif_core.dic' version 2.4.2 from 2011-04-26.

Automatic conversion script
Id: cif_fix_values 1891 2012-01-12 08:04:46Z andrius 

The following automatic conversions were performed:

'_exptl_crystal_density_meas' value 'not measured' was changed to '?'
- the value is perceived as not measured.

Automatic conversion script
Id: cif_fix_values 3008 2015-01-20 13:52:24Z robertas 
;
_cod_original_sg_symbol_H-M 'P 2(1)'
_cod_database_code 4081458

loop_
_symmetry_equiv_pos_as_xyz
'x, y, z'
'-x, y+1/2, -z'

loop_
_atom_site_label
_atom_site_type_symbol
_atom_site_fract_x
_atom_site_fract_y
_atom_site_fract_z
_atom_site_U_iso_or_equiv
_atom_site_adp_type
_atom_site_occupancy
_atom_site_symmetry_multiplicity
_atom_site_calc_flag
_atom_site_refinement_flags
Hg1 Hg 0.274816(10) 0.294346(6) 0.309861(7) 0.03813(4) Uani 1 1 d .
C1 C 0.1047(3) 0.18732(15) 0.21683(19) 0.0394(9) Uani 1 1 d .
N1 N 0.1257(2) 0.23103(12) 0.23891(16) 0.0370(7) Uani 1 1 d .
C2 C 0.2068(3) 0.23544(14) 0.26635(18) 0.0370(8) Uani 1 1 d .
N2 N 0.1766(2) 0.16343(12) 0.23211(15) 0.0348(7) Uani 1 1 d .
C3 C 0.2382(3) 0.19177(15) 0.26129(19) 0.0375(8) Uani 1 1 d .
H3 H 0.2927 0.1820 0.2752 0.045 Uiso 1 1 calc R
C4 C 0.0625(3) 0.26691(15) 0.2338(2) 0.0406(9) Uani 1 1 d .
C5 C 0.0482(3) 0.29083(18) 0.1809(2) 0.0503(10) Uani 1 1 d .
C6 C -0.0149(4) 0.32514(18) 0.1770(2) 0.0586(13) Uani 1 1 d .
H6 H -0.0265 0.3423 0.1417 0.070 Uiso 1 1 calc R
C7 C -0.0596(3) 0.3338(2) 0.2240(3) 0.0600(14) Uani 1 1 d .
H7 H -0.1012 0.3574 0.2210 0.072 Uiso 1 1 calc R
C8 C -0.0455(3) 0.30903(17) 0.2753(3) 0.0564(12) Uani 1 1 d .
H8 H -0.0787 0.3150 0.3067 0.068 Uiso 1 1 calc R
C9 C 0.0171(3) 0.27516(16) 0.2817(2) 0.0466(10) Uani 1 1 d .
C10 C 0.1005(4) 0.2824(2) 0.1302(2) 0.0629(14) Uani 1 1 d .
H10 H 0.1324 0.2527 0.1387 0.075 Uiso 1 1 calc R
C11 C 0.0467(7) 0.2749(4) 0.0735(3) 0.122(4) Uani 1 1 d .
H11A H 0.0064 0.2499 0.0788 0.183 Uiso 1 1 calc R
H11B H 0.0818 0.2661 0.0425 0.183 Uiso 1 1 calc R
H11C H 0.0169 0.3040 0.0625 0.183 Uiso 1 1 calc R
C12 C 0.1636(6) 0.3212(4) 0.1233(4) 0.116(3) Uani 1 1 d .
H12A H 0.1985 0.3251 0.1603 0.175 Uiso 1 1 calc R
H12B H 0.1343 0.3506 0.1133 0.175 Uiso 1 1 calc R
H12C H 0.1986 0.3129 0.0920 0.175 Uiso 1 1 calc R
C13 C 0.0334(4) 0.2494(2) 0.3390(2) 0.0591(13) Uani 1 1 d .
H13 H 0.0800 0.2270 0.3342 0.071 Uiso 1 1 calc R
C14 C -0.0413(5) 0.2200(3) 0.3530(3) 0.084(2) Uani 1 1 d .
H14A H -0.0283 0.2036 0.3904 0.126 Uiso 1 1 calc R
H14B H -0.0541 0.1970 0.3217 0.126 Uiso 1 1 calc R
H14C H -0.0894 0.2405 0.3560 0.126 Uiso 1 1 calc R
C15 C 0.0610(5) 0.2808(2) 0.3899(3) 0.0781(18) Uani 1 1 d .
H15A H 0.0709 0.2620 0.4256 0.117 Uiso 1 1 calc R
H15B H 0.0177 0.3041 0.3952 0.117 Uiso 1 1 calc R
H15C H 0.1126 0.2969 0.3820 0.117 Uiso 1 1 calc R
C16 C 0.1859(2) 0.11507(14) 0.2169(2) 0.0400(9) Uani 1 1 d .
C17 C 0.2152(3) 0.10423(18) 0.1623(2) 0.0499(11) Uani 1 1 d .
C18 C 0.2158(3) 0.0576(2) 0.1461(3) 0.0697(18) Uani 1 1 d .
H18 H 0.2327 0.0495 0.1086 0.084 Uiso 1 1 calc R
C19 C 0.1925(4) 0.02249(19) 0.1826(3) 0.0731(19) Uani 1 1 d .
H19 H 0.1927 -0.0093 0.1700 0.088 Uiso 1 1 calc R
C20 C 0.1690(3) 0.03336(17) 0.2377(3) 0.0631(15) Uani 1 1 d .
H20 H 0.1559 0.0089 0.2635 0.076 Uiso 1 1 calc R
C21 C 0.1643(3) 0.08022(16) 0.2560(2) 0.0461(10) Uani 1 1 d .
C22 C 0.2447(3) 0.1426(2) 0.1227(2) 0.0557(12) Uani 1 1 d .
H22 H 0.2506 0.1720 0.1464 0.067 Uiso 1 1 calc R
C23 C 0.1820(4) 0.1522(3) 0.0706(3) 0.0713(16) Uani 1 1 d .
H23A H 0.2031 0.1771 0.0464 0.107 Uiso 1 1 calc R
H23B H 0.1291 0.1622 0.0846 0.107 Uiso 1 1 calc R
H23C H 0.1732 0.1236 0.0471 0.107 Uiso 1 1 calc R
C24 C 0.3315(3) 0.1305(3) 0.1033(3) 0.0689(16) Uani 1 1 d .
H24A H 0.3700 0.1245 0.1381 0.103 Uiso 1 1 calc R
H24B H 0.3520 0.1569 0.0812 0.103 Uiso 1 1 calc R
H24C H 0.3275 0.1025 0.0785 0.103 Uiso 1 1 calc R
C25 C 0.1378(3) 0.09286(18) 0.3157(2) 0.0519(11) Uani 1 1 d .
H25 H 0.1669 0.1226 0.3283 0.062 Uiso 1 1 calc R
C26 C 0.0433(3) 0.1024(2) 0.3122(2) 0.0576(12) Uani 1 1 d .
H26A H 0.0272 0.1106 0.3512 0.086 Uiso 1 1 calc R
H26B H 0.0130 0.0743 0.2979 0.086 Uiso 1 1 calc R
H26C H 0.0296 0.1285 0.2851 0.086 Uiso 1 1 calc R
C27 C 0.1614(4) 0.0558(2) 0.3624(3) 0.079(2) Uani 1 1 d .
H27A H 0.1428 0.0660 0.4000 0.119 Uiso 1 1 calc R
H27B H 0.2219 0.0517 0.3665 0.119 Uiso 1 1 calc R
H27C H 0.1346 0.0260 0.3508 0.119 Uiso 1 1 calc R
C101 C 0.1852(3) 0.44364(15) 0.32190(19) 0.0395(9) Uani 1 1 d .
N101 N 0.2430(2) 0.40860(12) 0.32989(15) 0.0350(7) Uani 1 1 d .
C102 C 0.2179(3) 0.36365(16) 0.30813(19) 0.0433(10) Uani 1 1 d .
C103 C 0.1386(3) 0.37293(15) 0.28470(18) 0.0394(9) Uani 1 1 d .
H103 H 0.1018 0.3507 0.2653 0.047 Uiso 1 1 calc R
N102 N 0.1203(2) 0.41952(12) 0.29365(15) 0.0361(7) Uani 1 1 d .
C104 C 0.3239(3) 0.41950(15) 0.35860(19) 0.0382(9) Uani 1 1 d .
C105 C 0.3887(3) 0.42973(15) 0.3236(2) 0.0416(9) Uani 1 1 d .
C106 C 0.4655(3) 0.44149(17) 0.3520(2) 0.0493(11) Uani 1 1 d .
H106 H 0.5103 0.4490 0.3295 0.059 Uiso 1 1 calc R
C107 C 0.4778(3) 0.44249(17) 0.4123(2) 0.0512(11) Uani 1 1 d .
H107 H 0.5312 0.4498 0.4308 0.061 Uiso 1 1 calc R
C108 C 0.4130(3) 0.43297(19) 0.4459(2) 0.0511(11) Uani 1 1 d .
H108 H 0.4219 0.4345 0.4874 0.061 Uiso 1 1 calc R
C109 C 0.3340(3) 0.42111(17) 0.4195(2) 0.0439(10) Uani 1 1 d .
C110 C 0.3772(3) 0.42703(18) 0.2570(2) 0.0509(11) Uani 1 1 d .
H110 H 0.3168 0.4214 0.2455 0.061 Uiso 1 1 calc R
C111 C 0.4007(6) 0.4724(2) 0.2290(3) 0.091(2) Uani 1 1 d .
H11D H 0.3685 0.4982 0.2440 0.136 Uiso 1 1 calc R
H11E H 0.3886 0.4702 0.1863 0.136 Uiso 1 1 calc R
H11F H 0.4602 0.4783 0.2383 0.136 Uiso 1 1 calc R
C112 C 0.4252(5) 0.3860(2) 0.2344(3) 0.0746(18) Uani 1 1 d .
H11G H 0.4089 0.3570 0.2533 0.112 Uiso 1 1 calc R
H11H H 0.4850 0.3912 0.2434 0.112 Uiso 1 1 calc R
H11I H 0.4128 0.3833 0.1918 0.112 Uiso 1 1 calc R
C113 C 0.2631(3) 0.4113(2) 0.4568(2) 0.0571(13) Uani 1 1 d .
H113 H 0.2112 0.4092 0.4296 0.069 Uiso 1 1 calc R
C114 C 0.2505(5) 0.4510(4) 0.4997(4) 0.107(3) Uani 1 1 d .
H11J H 0.2421 0.4805 0.4780 0.161 Uiso 1 1 calc R
H11K H 0.2998 0.4537 0.5278 0.161 Uiso 1 1 calc R
H11L H 0.2016 0.4444 0.5208 0.161 Uiso 1 1 calc R
C115 C 0.2744(6) 0.3638(4) 0.4872(6) 0.144(5) Uani 1 1 d .
H11M H 0.2823 0.3395 0.4580 0.216 Uiso 1 1 calc R
H11N H 0.2249 0.3566 0.5074 0.216 Uiso 1 1 calc R
H11O H 0.3233 0.3649 0.5158 0.216 Uiso 1 1 calc R
C116 C 0.0407(3) 0.44046(15) 0.2760(2) 0.0432(9) Uani 1 1 d .
C117 C 0.0261(4) 0.45851(17) 0.2195(2) 0.0563(13) Uani 1 1 d .
C118 C -0.0501(5) 0.4796(2) 0.2038(3) 0.080(2) Uani 1 1 d .
H118 H -0.0614 0.4924 0.1655 0.096 Uiso 1 1 calc R
C119 C -0.1092(5) 0.4820(2) 0.2431(3) 0.080(2) Uani 1 1 d .
H119 H -0.1604 0.4975 0.2321 0.096 Uiso 1 1 calc R
C122 C 0.0937(5) 0.4546(2) 0.1768(2) 0.077(2) Uani 1 1 d .
H122 H 0.1258 0.4252 0.1865 0.092 Uiso 1 1 calc R
C120 C -0.0960(4) 0.4624(2) 0.2989(3) 0.0660(15) Uani 1 1 d .
H120 H -0.1387 0.4635 0.3250 0.079 Uiso 1 1 calc R
C121 C -0.0199(3) 0.44105(16) 0.3163(2) 0.0475(10) Uani 1 1 d .
C123 C 0.0595(8) 0.4517(3) 0.1117(3) 0.116(4) Uani 1 1 d .
H12D H 0.0213 0.4250 0.1062 0.175 Uiso 1 1 calc R
H12E H 0.1058 0.4475 0.0872 0.175 Uiso 1 1 calc R
H12F H 0.0298 0.4807 0.1004 0.175 Uiso 1 1 calc R
C124 C 0.1540(6) 0.4958(3) 0.1858(3) 0.088(2) Uani 1 1 d .
H12G H 0.1975 0.4930 0.1587 0.132 Uiso 1 1 calc R
H12H H 0.1795 0.4957 0.2262 0.132 Uiso 1 1 calc R
H12I H 0.1237 0.5253 0.1781 0.132 Uiso 1 1 calc R
C125 C -0.0024(3) 0.41891(19) 0.3761(2) 0.0496(11) Uani 1 1 d .
H125 H 0.0387 0.3930 0.3725 0.060 Uiso 1 1 calc R
C127 C -0.0802(4) 0.3976(2) 0.4000(3) 0.0662(15) Uani 1 1 d .
H12J H -0.0649 0.3837 0.4387 0.099 Uiso 1 1 calc R
H12K H -0.1033 0.3732 0.3731 0.099 Uiso 1 1 calc R
H12L H -0.1219 0.4222 0.4036 0.099 Uiso 1 1 calc R
C126 C 0.0364(4) 0.4543(2) 0.4204(2) 0.0660(15) Uani 1 1 d .
H12M H 0.0473 0.4391 0.4587 0.099 Uiso 1 1 calc R
H12N H -0.0018 0.4806 0.4237 0.099 Uiso 1 1 calc R
H12O H 0.0889 0.4658 0.4072 0.099 Uiso 1 1 calc R
C201 C 0.5238(3) 0.24997(17) 0.39617(18) 0.0406(9) Uani 1 1 d .
N201 N 0.4486(2) 0.24316(13) 0.36490(15) 0.0371(7) Uani 1 1 d .
C202 C 0.3990(2) 0.28377(14) 0.35520(18) 0.0353(8) Uani 1 1 d .
C203 C 0.4467(2) 0.31768(19) 0.38248(18) 0.0405(8) Uani 1 1 d .
H203 H 0.4322 0.3499 0.3850 0.049 Uiso 1 1 calc R
N202 N 0.5212(2) 0.29713(15) 0.40633(15) 0.0400(7) Uani 1 1 d .
C204 C 0.4267(2) 0.19655(16) 0.34628(19) 0.0386(9) Uani 1 1 d .
C205 C 0.4581(3) 0.17823(19) 0.2961(2) 0.0491(11) Uani 1 1 d .
C206 C 0.4397(3) 0.1313(2) 0.2816(3) 0.0614(15) Uani 1 1 d .
H206 H 0.4595 0.1182 0.2473 0.074 Uiso 1 1 calc R
C207 C 0.3943(4) 0.1043(2) 0.3156(3) 0.0676(17) Uani 1 1 d .
H207 H 0.3836 0.0725 0.3053 0.081 Uiso 1 1 calc R
C208 C 0.3636(4) 0.12262(19) 0.3647(3) 0.0609(14) Uani 1 1 d .
H208 H 0.3315 0.1033 0.3878 0.073 Uiso 1 1 calc R
C209 C 0.3787(3) 0.16916(17) 0.3814(2) 0.0460(10) Uani 1 1 d .
C210 C 0.5064(3) 0.2093(3) 0.2573(2) 0.0663(16) Uani 1 1 d .
H210 H 0.5336 0.2341 0.2834 0.080 Uiso 1 1 calc R
C211 C 0.5757(5) 0.1843(5) 0.2291(4) 0.125(4) Uani 1 1 d .
H21A H 0.6042 0.2066 0.2051 0.187 Uiso 1 1 calc R
H21B H 0.5522 0.1588 0.2043 0.187 Uiso 1 1 calc R
H21C H 0.6156 0.1715 0.2597 0.187 Uiso 1 1 calc R
C212 C 0.4505(5) 0.2343(3) 0.2120(4) 0.089(2) Uani 1 1 d .
H21D H 0.4840 0.2538 0.1879 0.134 Uiso 1 1 calc R
H21E H 0.4115 0.2541 0.2314 0.134 Uiso 1 1 calc R
H21F H 0.4193 0.2112 0.1870 0.134 Uiso 1 1 calc R
C213 C 0.3433(4) 0.1896(2) 0.4358(2) 0.0565(12) Uani 1 1 d .
H213 H 0.3558 0.2240 0.4365 0.068 Uiso 1 1 calc R
C214 C 0.3854(4) 0.1688(3) 0.4913(3) 0.0797(19) Uani 1 1 d .
H21G H 0.3619 0.1828 0.5254 0.120 Uiso 1 1 calc R
H21H H 0.4452 0.1753 0.4934 0.120 Uiso 1 1 calc R
H21I H 0.3764 0.1348 0.4914 0.120 Uiso 1 1 calc R
C215 C 0.2492(4) 0.1843(3) 0.4343(3) 0.0783(19) Uani 1 1 d .
H21J H 0.2296 0.1984 0.4697 0.117 Uiso 1 1 calc R
H21K H 0.2346 0.1509 0.4328 0.117 Uiso 1 1 calc R
H21L H 0.2227 0.2001 0.3995 0.117 Uiso 1 1 calc R
C216 C 0.5863(3) 0.32085(17) 0.4414(2) 0.0453(10) Uani 1 1 d .
C217 C 0.6422(3) 0.34948(17) 0.4140(3) 0.0521(11) Uani 1 1 d .
C218 C 0.7044(3) 0.3717(2) 0.4502(3) 0.0631(15) Uani 1 1 d .
H218 H 0.7437 0.3910 0.4331 0.076 Uiso 1 1 calc R
C219 C 0.7100(4) 0.3662(2) 0.5098(3) 0.0659(16) Uani 1 1 d .
H219 H 0.7525 0.3820 0.5334 0.079 Uiso 1 1 calc R
C220 C 0.6551(4) 0.3381(2) 0.5358(3) 0.0655(14) Uani 1 1 d .
H220 H 0.6607 0.3343 0.5772 0.079 Uiso 1 1 calc R
C221 C 0.5907(3) 0.3148(2) 0.5022(2) 0.0555(11) Uani 1 1 d .
C222 C 0.6377(3) 0.3537(2) 0.3479(3) 0.0582(13) Uani 1 1 d .
H222 H 0.5775 0.3533 0.3331 0.070 Uiso 1 1 calc R
C223 C 0.6747(4) 0.3996(2) 0.3268(3) 0.0761(19) Uani 1 1 d .
H22A H 0.6691 0.4004 0.2838 0.114 Uiso 1 1 calc R
H22B H 0.7337 0.4015 0.3410 0.114 Uiso 1 1 calc R
H22C H 0.6449 0.4263 0.3419 0.114 Uiso 1 1 calc R
C224 C 0.6789(4) 0.3115(3) 0.3213(3) 0.0732(15) Uani 1 1 d .
H22D H 0.6752 0.3148 0.2785 0.110 Uiso 1 1 calc R
H22E H 0.6505 0.2827 0.3316 0.110 Uiso 1 1 calc R
H22F H 0.7376 0.3100 0.3366 0.110 Uiso 1 1 calc R
C225 C 0.5298(4) 0.2838(2) 0.5317(2) 0.0647(16) Uani 1 1 d .
H225 H 0.4885 0.2711 0.5005 0.078 Uiso 1 1 calc R
C226 C 0.4820(4) 0.3126(3) 0.5746(3) 0.090(2) Uani 1 1 d .
H22G H 0.4430 0.2922 0.5930 0.136 Uiso 1 1 calc R
H22H H 0.4511 0.3378 0.5532 0.136 Uiso 1 1 calc R
H22I H 0.5214 0.3262 0.6050 0.136 Uiso 1 1 calc R
C227 C 0.5732(5) 0.2421(3) 0.5636(3) 0.084(2) Uani 1 1 d .
H22J H 0.5320 0.2231 0.5819 0.127 Uiso 1 1 calc R
H22K H 0.6149 0.2537 0.5939 0.127 Uiso 1 1 calc R
H22L H 0.6006 0.2229 0.5354 0.127 Uiso 1 1 calc R
Hg2 Hg 0.249304(9) 0.315031(5) 0.812326(6) 0.03163(4) Uani 1 1 d .
C301 C 0.4339(3) 0.19802(14) 0.84950(18) 0.0359(8) Uani 1 1 d .
N301 N 0.4060(2) 0.24343(11) 0.85167(14) 0.0323(7) Uani 1 1 d .
C302 C 0.3250(2) 0.25126(13) 0.82342(18) 0.0332(8) Uani 1 1 d .
C303 C 0.3026(2) 0.20788(13) 0.80401(17) 0.0325(8) Uani 1 1 d .
H303 H 0.2512 0.2000 0.7828 0.039 Uiso 1 1 calc R
N302 N 0.3673(2) 0.17646(11) 0.82011(15) 0.0315(7) Uani 1 1 d .
C304 C 0.4635(3) 0.27876(14) 0.87477(19) 0.0363(8) Uani 1 1 d .
C305 C 0.5068(2) 0.30415(14) 0.83530(19) 0.0399(9) Uani 1 1 d .
C306 C 0.5664(3) 0.33652(17) 0.8575(2) 0.0497(10) Uani 1 1 d .
H306 H 0.5972 0.3538 0.8313 0.060 Uiso 1 1 calc R
C307 C 0.5809(3) 0.34377(18) 0.9173(3) 0.0579(14) Uani 1 1 d .
H307 H 0.6208 0.3664 0.9317 0.069 Uiso 1 1 calc R
C308 C 0.5385(4) 0.31866(19) 0.9557(2) 0.0599(13) Uani 1 1 d .
H308 H 0.5494 0.3241 0.9966 0.072 Uiso 1 1 calc R
C309 C 0.4786(3) 0.28488(15) 0.9359(2) 0.0490(11) Uani 1 1 d .
C310 C 0.4910(3) 0.29747(18) 0.76923(19) 0.0461(9) Uani 1 1 d .
H310 H 0.4440 0.2747 0.7621 0.055 Uiso 1 1 calc R
C311 C 0.5667(4) 0.2763(3) 0.7441(3) 0.0772(18) Uani 1 1 d .
H31A H 0.5552 0.2722 0.7016 0.116 Uiso 1 1 calc R
H31B H 0.5793 0.2457 0.7624 0.116 Uiso 1 1 calc R
H31C H 0.6145 0.2972 0.7520 0.116 Uiso 1 1 calc R
C312 C 0.4648(4) 0.3432(2) 0.7382(3) 0.0653(15) Uani 1 1 d .
H31D H 0.4550 0.3376 0.6960 0.098 Uiso 1 1 calc R
H31E H 0.5090 0.3666 0.7457 0.098 Uiso 1 1 calc R
H31F H 0.4136 0.3548 0.7532 0.098 Uiso 1 1 calc R
C313 C 0.4312(5) 0.25661(19) 0.9772(2) 0.0669(17) Uani 1 1 d .
H313 H 0.4247 0.2243 0.9602 0.080 Uiso 1 1 calc R
C314 C 0.4801(7) 0.2515(3) 1.0385(3) 0.099(3) Uani 1 1 d .
H31G H 0.4474 0.2329 1.0641 0.149 Uiso 1 1 calc R
H31H H 0.4906 0.2827 1.0556 0.149 Uiso 1 1 calc R
H31I H 0.5333 0.2358 1.0343 0.149 Uiso 1 1 calc R
C315 C 0.3428(6) 0.2764(3) 0.9810(3) 0.090(2) Uani 1 1 d .
H31J H 0.3134 0.2572 1.0080 0.135 Uiso 1 1 calc R
H31K H 0.3124 0.2758 0.9420 0.135 Uiso 1 1 calc R
H31L H 0.3466 0.3088 0.9953 0.135 Uiso 1 1 calc R
C316 C 0.3689(3) 0.12745(14) 0.80499(19) 0.0391(9) Uani 1 1 d .
C317 C 0.4154(4) 0.11346(17) 0.7592(2) 0.0541(12) Uani 1 1 d .
C318 C 0.4178(5) 0.0658(2) 0.7459(3) 0.0734(18) Uani 1 1 d .
H318 H 0.4498 0.0551 0.7156 0.088 Uiso 1 1 calc R
C319 C 0.3735(5) 0.0340(2) 0.7765(3) 0.0784(19) Uani 1 1 d .
H319 H 0.3754 0.0016 0.7669 0.094 Uiso 1 1 calc R
C320 C 0.3271(4) 0.04832(17) 0.8204(3) 0.0581(13) Uani 1 1 d .
H320 H 0.2972 0.0258 0.8407 0.070 Uiso 1 1 calc R
C321 C 0.3230(3) 0.09537(15) 0.8357(2) 0.0437(9) Uani 1 1 d .
C322 C 0.4611(4) 0.1486(2) 0.7236(3) 0.0697(17) Uani 1 1 d .
H322 H 0.4617 0.1790 0.7454 0.084 Uiso 1 1 calc R
C323 C 0.5499(4) 0.1363(3) 0.7169(4) 0.090(2) Uani 1 1 d .
H32A H 0.5746 0.1602 0.6930 0.134 Uiso 1 1 calc R
H32B H 0.5524 0.1057 0.6977 0.134 Uiso 1 1 calc R
H32C H 0.5809 0.1349 0.7557 0.134 Uiso 1 1 calc R
C324 C 0.4169(6) 0.1573(6) 0.6663(6) 0.194(9) Uani 1 1 d .
H32D H 0.4481 0.1800 0.6447 0.291 Uiso 1 1 calc R
H32E H 0.3615 0.1698 0.6714 0.291 Uiso 1 1 calc R
H32F H 0.4115 0.1278 0.6442 0.291 Uiso 1 1 calc R
C325 C 0.2736(3) 0.11200(15) 0.8849(2) 0.0429(9) Uani 1 1 d .
H325 H 0.2444 0.1414 0.8711 0.051 Uiso 1 1 calc R
C326 C 0.3294(4) 0.1245(2) 0.9397(2) 0.0573(13) Uani 1 1 d .
H32G H 0.2952 0.1352 0.9704 0.086 Uiso 1 1 calc R
H32H H 0.3678 0.1496 0.9305 0.086 Uiso 1 1 calc R
H32I H 0.3613 0.0968 0.9535 0.086 Uiso 1 1 calc R
C327 C 0.2067(3) 0.07754(19) 0.9006(3) 0.0578(13) Uani 1 1 d .
H32J H 0.1772 0.0905 0.9326 0.087 Uiso 1 1 calc R
H32K H 0.2328 0.0477 0.9132 0.087 Uiso 1 1 calc R
H32L H 0.1672 0.0722 0.8663 0.087 Uiso 1 1 calc R
C401 C -0.0028(3) 0.28771(15) 0.71704(18) 0.0364(8) Uani 1 1 d .
N401 N 0.0747(2) 0.27509(12) 0.74217(15) 0.0341(7) Uani 1 1 d .
C402 C 0.1240(2) 0.31289(15) 0.76575(16) 0.0319(7) Uani 1 1 d .
C403 C 0.0744(3) 0.34997(15) 0.7538(2) 0.0364(9) Uani 1 1 d .
H403 H 0.0884 0.3816 0.7634 0.044 Uiso 1 1 calc R
N402 N -0.0015(2) 0.33495(13) 0.72495(15) 0.0339(7) Uani 1 1 d .
C404 C 0.0977(2) 0.22656(14) 0.74256(19) 0.0356(8) Uani 1 1 d .
C405 C 0.1274(3) 0.20722(17) 0.6931(2) 0.0449(10) Uani 1 1 d .
C406 C 0.1450(3) 0.15900(18) 0.6949(2) 0.0565(13) Uani 1 1 d .
H406 H 0.1669 0.1445 0.6623 0.068 Uiso 1 1 calc R
C407 C 0.1310(3) 0.13246(17) 0.7434(3) 0.0580(14) Uani 1 1 d .
H407 H 0.1429 0.0998 0.7434 0.070 Uiso 1 1 calc R
C408 C 0.1001(3) 0.15231(16) 0.7915(2) 0.0494(11) Uani 1 1 d .
H408 H 0.0890 0.1334 0.8241 0.059 Uiso 1 1 calc R
C409 C 0.0853(2) 0.19970(16) 0.7924(2) 0.0410(9) Uani 1 1 d .
C410 C 0.1402(4) 0.2365(2) 0.6394(2) 0.0594(13) Uani 1 1 d .
H410 H 0.1185 0.2687 0.6465 0.071 Uiso 1 1 calc R
C411 C 0.0914(6) 0.2174(3) 0.5855(3) 0.104(3) Uani 1 1 d .
H41A H 0.1010 0.2372 0.5517 0.155 Uiso 1 1 calc R
H41B H 0.0320 0.2175 0.5914 0.155 Uiso 1 1 calc R
H41C H 0.1094 0.1853 0.5783 0.155 Uiso 1 1 calc R
C412 C 0.2319(6) 0.2412(4) 0.6304(4) 0.112(3) Uani 1 1 d .
H41D H 0.2382 0.2605 0.5956 0.169 Uiso 1 1 calc R
H41E H 0.2556 0.2101 0.6248 0.169 Uiso 1 1 calc R
H41F H 0.2610 0.2562 0.6648 0.169 Uiso 1 1 calc R
C413 C 0.0540(3) 0.22263(19) 0.8474(2) 0.0508(11) Uani 1 1 d .
H413 H 0.0502 0.2571 0.8397 0.061 Uiso 1 1 calc R
C414 C -0.0327(4) 0.2061(4) 0.8577(3) 0.097(3) Uani 1 1 d .
H41G H -0.0700 0.2112 0.8221 0.145 Uiso 1 1 calc R
H41H H -0.0531 0.2238 0.8902 0.145 Uiso 1 1 calc R
H41I H -0.0312 0.1726 0.8674 0.145 Uiso 1 1 calc R
C415 C 0.1144(4) 0.2161(3) 0.9009(3) 0.078(2) Uani 1 1 d .
H41J H 0.1695 0.2274 0.8925 0.116 Uiso 1 1 calc R
H41K H 0.1178 0.1828 0.9112 0.116 Uiso 1 1 calc R
H41L H 0.0952 0.2339 0.9337 0.116 Uiso 1 1 calc R
C416 C -0.0706(3) 0.36480(15) 0.7081(2) 0.0425(9) Uani 1 1 d .
C417 C -0.0713(3) 0.39050(16) 0.6558(2) 0.0515(12) Uani 1 1 d .
C418 C -0.1401(4) 0.41873(19) 0.6400(3) 0.0710(19) Uani 1 1 d .
H418 H -0.1413 0.4368 0.6050 0.085 Uiso 1 1 calc R
C419 C -0.2051(4) 0.4210(2) 0.6731(4) 0.083(2) Uani 1 1 d .
H419 H -0.2521 0.4397 0.6605 0.100 Uiso 1 1 calc R
C420 C -0.2040(3) 0.3964(2) 0.7250(4) 0.080(2) Uani 1 1 d .
H420 H -0.2496 0.3990 0.7484 0.096 Uiso 1 1 calc R
C421 C -0.1357(3) 0.36739(17) 0.7439(3) 0.0541(12) Uani 1 1 d .
C422 C -0.0001(4) 0.3878(2) 0.6175(3) 0.0630(15) Uani 1 1 d .
H422 H 0.0518 0.3830 0.6441 0.076 Uiso 1 1 calc R
C423 C -0.0094(5) 0.3450(3) 0.5767(3) 0.0738(17) Uani 1 1 d .
H42A H 0.0375 0.3439 0.5523 0.111 Uiso 1 1 calc R
H42B H -0.0615 0.3474 0.5515 0.111 Uiso 1 1 calc R
H42C H -0.0100 0.3163 0.6003 0.111 Uiso 1 1 calc R
C424 C 0.0119(6) 0.4326(3) 0.5830(3) 0.092(2) Uani 1 1 d .
H42D H 0.0590 0.4288 0.5592 0.138 Uiso 1 1 calc R
H42E H 0.0230 0.4588 0.6103 0.138 Uiso 1 1 calc R
H42F H -0.0387 0.4392 0.5574 0.138 Uiso 1 1 calc R
C425 C -0.1354(3) 0.3404(2) 0.8006(3) 0.0659(15) Uani 1 1 d .
H425 H -0.0775 0.3287 0.8110 0.079 Uiso 1 1 calc R
C426 C -0.1925(6) 0.2977(3) 0.7913(4) 0.110(3) Uani 1 1 d .
H42G H -0.1751 0.2788 0.7587 0.165 Uiso 1 1 calc R
H42H H -0.2499 0.3082 0.7820 0.165 Uiso 1 1 calc R
H42I H -0.1890 0.2787 0.8271 0.165 Uiso 1 1 calc R
C427 C -0.1604(5) 0.3698(3) 0.8512(4) 0.092(2) Uani 1 1 d .
H42J H -0.1593 0.3505 0.8867 0.139 Uiso 1 1 calc R
H42K H -0.2168 0.3821 0.8418 0.139 Uiso 1 1 calc R
H42L H -0.1214 0.3961 0.8580 0.139 Uiso 1 1 calc R
C501 C 0.3154(3) 0.46225(14) 0.86924(19) 0.0388(9) Uani 1 1 d .
N501 N 0.2662(2) 0.42838(11) 0.84280(16) 0.0360(7) Uani 1 1 d .
C502 C 0.2986(2) 0.38193(13) 0.84802(18) 0.0331(8) Uani 1 1 d .
C503 C 0.3719(3) 0.38883(14) 0.87970(19) 0.0381(9) Uani 1 1 d .
H503 H 0.4107 0.3650 0.8919 0.046 Uiso 1 1 calc R
N502 N 0.3817(2) 0.43660(12) 0.89182(17) 0.0397(8) Uani 1 1 d .
C504 C 0.1881(3) 0.44270(13) 0.8130(2) 0.0363(8) Uani 1 1 d .
C505 C 0.1841(3) 0.45587(16) 0.7547(2) 0.0461(10) Uani 1 1 d .
C506 C 0.1092(4) 0.47255(18) 0.7284(3) 0.0583(13) Uani 1 1 d .
H506 H 0.1057 0.4821 0.6884 0.070 Uiso 1 1 calc R
C507 C 0.0399(4) 0.47553(18) 0.7593(3) 0.0650(15) Uani 1 1 d .
H507 H -0.0111 0.4867 0.7403 0.078 Uiso 1 1 calc R
C508 C 0.0437(3) 0.46255(19) 0.8167(3) 0.0624(15) Uani 1 1 d .
H508 H -0.0046 0.4649 0.8374 0.075 Uiso 1 1 calc R
C509 C 0.1176(3) 0.44589(17) 0.8455(2) 0.0505(11) Uani 1 1 d .
C510 C 0.2589(3) 0.4518(2) 0.7196(2) 0.0554(12) Uani 1 1 d .
H510 H 0.3076 0.4437 0.7479 0.066 Uiso 1 1 calc R
C512 C 0.2477(5) 0.4113(3) 0.6755(3) 0.083(2) Uani 1 1 d .
H51A H 0.2970 0.4091 0.6535 0.124 Uiso 1 1 calc R
H51B H 0.1984 0.4171 0.6483 0.124 Uiso 1 1 calc R
H51C H 0.2406 0.3818 0.6965 0.124 Uiso 1 1 calc R
C511 C 0.2788(6) 0.4983(3) 0.6913(4) 0.095(3) Uani 1 1 d .
H51D H 0.3278 0.4945 0.6693 0.142 Uiso 1 1 calc R
H51E H 0.2903 0.5221 0.7218 0.142 Uiso 1 1 calc R
H51F H 0.2313 0.5082 0.6645 0.142 Uiso 1 1 calc R
C513 C 0.1233(4) 0.4308(2) 0.9090(3) 0.0660(15) Uani 1 1 d .
H513 H 0.1832 0.4237 0.9205 0.079 Uiso 1 1 calc R
C514 C 0.0997(12) 0.4695(4) 0.9476(4) 0.212(9) Uani 1 1 d .
H51G H 0.1047 0.4588 0.9885 0.317 Uiso 1 1 calc R
H51H H 0.0422 0.4790 0.9363 0.317 Uiso 1 1 calc R
H51I H 0.1368 0.4963 0.9436 0.317 Uiso 1 1 calc R
C515 C 0.0755(7) 0.3864(4) 0.9181(4) 0.119(3) Uani 1 1 d .
H51J H 0.0817 0.3779 0.9597 0.178 Uiso 1 1 calc R
H51K H 0.0971 0.3611 0.8949 0.178 Uiso 1 1 calc R
H51L H 0.0165 0.3914 0.9056 0.178 Uiso 1 1 calc R
C516 C 0.4500(3) 0.45754(15) 0.9259(2) 0.0535(13) Uani 1 1 d .
C517 C 0.5208(3) 0.47042(17) 0.8981(3) 0.0661(17) Uani 1 1 d .
C518 C 0.5860(4) 0.4926(2) 0.9328(5) 0.091(3) Uani 1 1 d .
H518 H 0.6347 0.5023 0.9156 0.110 Uiso 1 1 calc R
C519 C 0.5788(8) 0.5002(3) 0.9916(6) 0.143(6) Uani 1 1 d .
H519 H 0.6235 0.5148 1.0145 0.171 Uiso 1 1 calc R
C520 C 0.5096(8) 0.4872(3) 1.0183(4) 0.121(4) Uani 1 1 d .
H520 H 0.5069 0.4928 1.0590 0.145 Uiso 1 1 calc R
C521 C 0.4424(6) 0.4656(2) 0.9851(3) 0.081(2) Uani 1 1 d .
C522 C 0.5252(3) 0.46212(19) 0.8335(3) 0.0698(18) Uani 1 1 d .
H522 H 0.4936 0.4327 0.8232 0.084 Uiso 1 1 calc R
C523 C 0.6150(4) 0.4552(3) 0.8151(5) 0.109(3) Uani 1 1 d .
H52A H 0.6126 0.4501 0.7726 0.163 Uiso 1 1 calc R
H52B H 0.6405 0.4279 0.8355 0.163 Uiso 1 1 calc R
H52C H 0.6482 0.4832 0.8254 0.163 Uiso 1 1 calc R
C524 C 0.4835(4) 0.5018(2) 0.7965(3) 0.0707(16) Uani 1 1 d .
H52D H 0.4878 0.4953 0.7549 0.106 Uiso 1 1 calc R
H52E H 0.5114 0.5315 0.8071 0.106 Uiso 1 1 calc R
H52F H 0.4248 0.5039 0.8040 0.106 Uiso 1 1 calc R
C525 C 0.3652(8) 0.4520(3) 1.0135(3) 0.114(4) Uani 1 1 d .
H525 H 0.3244 0.4388 0.9824 0.137 Uiso 1 1 calc R
C526 C 0.3246(10) 0.4934(4) 1.0408(5) 0.165(6) Uani 1 1 d .
H52G H 0.2742 0.4830 1.0579 0.248 Uiso 1 1 calc R
H52H H 0.3099 0.5171 1.0106 0.248 Uiso 1 1 calc R
H52I H 0.3634 0.5070 1.0716 0.248 Uiso 1 1 calc R
C527 C 0.3856(11) 0.4132(4) 1.0603(4) 0.175(7) Uani 1 1 d .
H52J H 0.3348 0.4047 1.0784 0.262 Uiso 1 1 calc R
H52K H 0.4272 0.4250 1.0906 0.262 Uiso 1 1 calc R
H52L H 0.4076 0.3856 1.0415 0.262 Uiso 1 1 calc R
K1 K 0.20764(6) 0.62676(3) 0.45435(4) 0.04069(18) Uani 1 1 d .
N1A N 0.2678(3) 0.6439(2) 0.5825(2) 0.0631(12) Uani 1 1 d .
N2A N 0.1457(3) 0.60862(17) 0.32787(19) 0.0557(10) Uani 1 1 d .
O1A O 0.2229(3) 0.71950(14) 0.49435(18) 0.0618(9) Uani 1 1 d .
O2A O 0.1511(2) 0.70099(13) 0.37991(19) 0.0619(9) Uani 1 1 d .
O3A O 0.3660(2) 0.59116(16) 0.50151(16) 0.0634(10) Uani 1 1 d .
O4A O 0.3147(2) 0.58504(12) 0.37990(15) 0.0497(7) Uani 1 1 d .
O5A O 0.1076(2) 0.59746(12) 0.54588(16) 0.0513(8) Uani 1 1 d .
O6A O 0.0621(2) 0.57290(14) 0.42712(16) 0.0555(8) Uani 1 1 d .
C1A C 0.2808(4) 0.6966(3) 0.5887(3) 0.0702(17) Uani 1 1 d .
H1A1 H 0.2815 0.7050 0.6307 0.084 Uiso 1 1 calc R
H1A2 H 0.3361 0.7045 0.5758 0.084 Uiso 1 1 calc R
C2A C 0.2166(5) 0.7260(2) 0.5548(3) 0.0757(18) Uani 1 1 d .
H2A1 H 0.1604 0.7168 0.5648 0.091 Uiso 1 1 calc R
H2A2 H 0.2253 0.7595 0.5651 0.091 Uiso 1 1 calc R
C3A C 0.1684(5) 0.7511(2) 0.4606(3) 0.0742(18) Uani 1 1 d .
H3A1 H 0.1813 0.7838 0.4729 0.089 Uiso 1 1 calc R
H3A2 H 0.1100 0.7445 0.4682 0.089 Uiso 1 1 calc R
C4A C 0.1777(4) 0.7459(2) 0.3977(3) 0.0678(15) Uani 1 1 d .
H4A1 H 0.1441 0.7699 0.3752 0.081 Uiso 1 1 calc R
H4A2 H 0.2367 0.7503 0.3902 0.081 Uiso 1 1 calc R
C5A C 0.1530(4) 0.6948(2) 0.3186(2) 0.0639(14) Uani 1 1 d .
H5A1 H 0.2113 0.6929 0.3086 0.077 Uiso 1 1 calc R
H5A2 H 0.1261 0.7219 0.2975 0.077 Uiso 1 1 calc R
C6A C 0.1076(4) 0.6505(2) 0.3005(3) 0.0683(16) Uani 1 1 d .
H6A1 H 0.0495 0.6529 0.3109 0.082 Uiso 1 1 calc R
H6A2 H 0.1060 0.6472 0.2573 0.082 Uiso 1 1 calc R
C7A C 0.3421(4) 0.6182(3) 0.5983(2) 0.0699(17) Uani 1 1 d .
H7A1 H 0.3274 0.5853 0.6067 0.084 Uiso 1 1 calc R
H7A2 H 0.3703 0.6317 0.6346 0.084 Uiso 1 1 calc R
C8A C 0.4016(4) 0.6187(3) 0.5506(3) 0.0737(19) Uani 1 1 d .
H8A1 H 0.4107 0.6514 0.5379 0.088 Uiso 1 1 calc R
H8A2 H 0.4559 0.6054 0.5658 0.088 Uiso 1 1 calc R
C9A C 0.4213(3) 0.5848(3) 0.4583(3) 0.0724(18) Uani 1 1 d .
H9A1 H 0.4716 0.5679 0.4751 0.087 Uiso 1 1 calc R
H9A2 H 0.4388 0.6156 0.4438 0.087 Uiso 1 1 calc R
C10A C 0.3797(4) 0.5573(2) 0.4094(3) 0.0677(16) Uani 1 1 d .
H10A H 0.4206 0.5485 0.3815 0.081 Uiso 1 1 calc R
H10B H 0.3561 0.5282 0.4247 0.081 Uiso 1 1 calc R
C11A C 0.2756(4) 0.5614(2) 0.3302(3) 0.0654(15) Uani 1 1 d .
H11P H 0.2441 0.5340 0.3429 0.078 Uiso 1 1 calc R
H11Q H 0.3181 0.5502 0.3048 0.078 Uiso 1 1 calc R
C12A C 0.2188(4) 0.5947(2) 0.2976(2) 0.0648(15) Uani 1 1 d .
H12P H 0.2505 0.6233 0.2893 0.078 Uiso 1 1 calc R
H12Q H 0.1991 0.5804 0.2595 0.078 Uiso 1 1 calc R
C13A C 0.2038(4) 0.6290(3) 0.6198(2) 0.0691(16) Uani 1 1 d .
H13A H 0.1632 0.6548 0.6225 0.083 Uiso 1 1 calc R
H13B H 0.2301 0.6229 0.6598 0.083 Uiso 1 1 calc R
C14A C 0.1574(3) 0.5850(2) 0.5974(2) 0.0583(13) Uani 1 1 d .
H14D H 0.1975 0.5602 0.5888 0.070 Uiso 1 1 calc R
H14E H 0.1221 0.5730 0.6274 0.070 Uiso 1 1 calc R
C15A C 0.0507(3) 0.56126(18) 0.5287(3) 0.0560(12) Uani 1 1 d .
H15D H 0.0107 0.5571 0.5586 0.067 Uiso 1 1 calc R
H15E H 0.0808 0.5313 0.5247 0.067 Uiso 1 1 calc R
C16A C 0.0050(3) 0.5745(2) 0.4707(3) 0.0628(14) Uani 1 1 d .
H16A H -0.0413 0.5524 0.4607 0.075 Uiso 1 1 calc R
H16B H -0.0184 0.6065 0.4730 0.075 Uiso 1 1 calc R
C17A C 0.0214(4) 0.5761(3) 0.3687(3) 0.0697(16) Uani 1 1 d .
H17A H -0.0063 0.6069 0.3631 0.084 Uiso 1 1 calc R
H17B H -0.0215 0.5513 0.3628 0.084 Uiso 1 1 calc R
C18A C 0.0850(4) 0.5702(2) 0.3254(2) 0.0644(15) Uani 1 1 d .
H18A H 0.1148 0.5402 0.3332 0.077 Uiso 1 1 calc R
H18B H 0.0563 0.5685 0.2854 0.077 Uiso 1 1 calc R
K2 K 0.23272(6) 0.64585(3) -0.03732(4) 0.04249(19) Uani 1 1 d .
N1B N 0.3030(2) 0.66170(18) 0.08874(19) 0.0567(11) Uani 1 1 d .
N2B N 0.1604(3) 0.63005(15) -0.16089(19) 0.0515(9) Uani 1 1 d .
O1B O 0.2634(3) 0.73846(14) 0.0043(2) 0.0702(11) Uani 1 1 d .
O2B O 0.1712(3) 0.72260(13) -0.1062(2) 0.0703(11) Uani 1 1 d .
O3B O 0.3922(2) 0.61264(14) 0.00099(15) 0.0522(8) Uani 1 1 d .
O4B O 0.3362(2) 0.61264(12) -0.11973(15) 0.0497(7) Uani 1 1 d .
O5B O 0.1387(2) 0.61995(13) 0.05795(16) 0.0517(8) Uani 1 1 d .
O6B O 0.0844(2) 0.59308(14) -0.05824(17) 0.0568(9) Uani 1 1 d .
C1B C 0.3304(3) 0.7108(3) 0.0954(3) 0.0730(19) Uani 1 1 d .
H1B1 H 0.3846 0.7144 0.0787 0.088 Uiso 1 1 calc R
H1B2 H 0.3386 0.7186 0.1376 0.088 Uiso 1 1 calc R
C2B C 0.2686(4) 0.7447(2) 0.0653(3) 0.075(2) Uani 1 1 d .
H2B1 H 0.2132 0.7396 0.0796 0.090 Uiso 1 1 calc R
H2B2 H 0.2861 0.7773 0.0750 0.090 Uiso 1 1 calc R
C3B C 0.2102(6) 0.7722(2) -0.0241(4) 0.101(3) Uani 1 1 d .
H3B1 H 0.2297 0.8042 -0.0128 0.121 Uiso 1 1 calc R
H3B2 H 0.1530 0.7683 -0.0123 0.121 Uiso 1 1 calc R
C4B C 0.2105(6) 0.7658(2) -0.0900(4) 0.097(3) Uani 1 1 d .
H4B1 H 0.1803 0.7920 -0.1108 0.117 Uiso 1 1 calc R
H4B2 H 0.2684 0.7657 -0.1011 0.117 Uiso 1 1 calc R
C5B C 0.1640(5) 0.7164(2) -0.1682(3) 0.0752(18) Uani 1 1 d .
H5B1 H 0.2201 0.7149 -0.1824 0.090 Uiso 1 1 calc R
H5B2 H 0.1341 0.7435 -0.1872 0.090 Uiso 1 1 calc R
C6B C 0.1178(4) 0.6724(2) -0.1842(3) 0.0680(15) Uani 1 1 d .
H6B1 H 0.0622 0.6741 -0.1693 0.082 Uiso 1 1 calc R
H6B2 H 0.1097 0.6701 -0.2275 0.082 Uiso 1 1 calc R
C7B C 0.3745(4) 0.6291(3) 0.1011(3) 0.0728(19) Uani 1 1 d .
H7B1 H 0.3528 0.5969 0.1054 0.087 Uiso 1 1 calc R
H7B2 H 0.4050 0.6380 0.1389 0.087 Uiso 1 1 calc R
C8B C 0.4341(3) 0.6290(3) 0.0544(3) 0.0729(19) Uani 1 1 d .
H8B1 H 0.4555 0.6611 0.0489 0.087 Uiso 1 1 calc R
H8B2 H 0.4819 0.6083 0.0662 0.087 Uiso 1 1 calc R
C9B C 0.4469(3) 0.6129(2) -0.0444(2) 0.0560(12) Uani 1 1 d .
H9B1 H 0.5002 0.5976 -0.0304 0.067 Uiso 1 1 calc R
H9B2 H 0.4589 0.6456 -0.0554 0.067 Uiso 1 1 calc R
C10B C 0.4076(3) 0.5872(2) -0.0964(2) 0.0550(12) Uani 1 1 d .
H10C H 0.4477 0.5841 -0.1265 0.066 Uiso 1 1 calc R
H10D H 0.3911 0.5553 -0.0847 0.066 Uiso 1 1 calc R
C11B C 0.2953(4) 0.58808(19) -0.1687(2) 0.0562(13) Uani 1 1 d .
H11R H 0.2711 0.5585 -0.1553 0.067 Uiso 1 1 calc R
H11S H 0.3359 0.5802 -0.1972 0.067 Uiso 1 1 calc R
C12B C 0.2276(4) 0.6187(2) -0.1975(2) 0.0575(13) Uani 1 1 d .
H12R H 0.2530 0.6484 -0.2096 0.069 Uiso 1 1 calc R
H12S H 0.2033 0.6028 -0.2335 0.069 Uiso 1 1 calc R
C13B C 0.2392(3) 0.6522(2) 0.1295(2) 0.0620(14) Uani 1 1 d .
H13C H 0.2030 0.6801 0.1312 0.074 Uiso 1 1 calc R
H13D H 0.2670 0.6470 0.1693 0.074 Uiso 1 1 calc R
C14B C 0.1870(4) 0.6110(2) 0.1126(2) 0.0597(13) Uani 1 1 d .
H14F H 0.2228 0.5832 0.1086 0.072 Uiso 1 1 calc R
H14G H 0.1494 0.6044 0.1435 0.072 Uiso 1 1 calc R
C15B C 0.0786(4) 0.5844(2) 0.0443(3) 0.0608(13) Uani 1 1 d .
H15F H 0.0400 0.5826 0.0755 0.073 Uiso 1 1 calc R
H15G H 0.1067 0.5536 0.0420 0.073 Uiso 1 1 calc R
C16B C 0.0317(3) 0.5951(2) -0.0125(3) 0.0648(15) Uani 1 1 d .
H16C H -0.0143 0.5723 -0.0201 0.078 Uiso 1 1 calc R
H16D H 0.0071 0.6269 -0.0110 0.078 Uiso 1 1 calc R
C17B C 0.0416(4) 0.5944(3) -0.1153(3) 0.0720(17) Uani 1 1 d .
H17C H 0.0106 0.6243 -0.1208 0.086 Uiso 1 1 calc R
H17D H 0.0011 0.5683 -0.1198 0.086 Uiso 1 1 calc R
C18B C 0.1026(4) 0.5903(2) -0.1600(3) 0.0666(15) Uani 1 1 d .
H18C H 0.1353 0.5612 -0.1524 0.080 Uiso 1 1 calc R
H18D H 0.0719 0.5873 -0.1992 0.080 Uiso 1 1 calc R
O1S O 0.5464(5) 0.5043(3) 0.5662(4) 0.147(3) Uani 1 1 d .
C1S C 0.6068(6) 0.4760(4) 0.5968(6) 0.137(5) Uani 1 1 d .
H1S1 H 0.6423 0.4612 0.5688 0.164 Uiso 1 1 calc R
H1S2 H 0.6427 0.4955 0.6244 0.164 Uiso 1 1 calc R
C2S C 0.5675(6) 0.4413(4) 0.6277(7) 0.156(6) Uani 1 1 d .
H2S1 H 0.5903 0.4413 0.6693 0.187 Uiso 1 1 calc R
H2S2 H 0.5778 0.4101 0.6109 0.187 Uiso 1 1 calc R
C3S C 0.4789(6) 0.4505(3) 0.6239(4) 0.093(2) Uani 1 1 d .
H3S1 H 0.4574 0.4488 0.6630 0.112 Uiso 1 1 calc R
H3S2 H 0.4480 0.4279 0.5973 0.112 Uiso 1 1 calc R
C4S C 0.4725(5) 0.4993(3) 0.5997(3) 0.085(2) Uani 1 1 d .
H4S1 H 0.4205 0.5033 0.5738 0.102 Uiso 1 1 calc R
H4S2 H 0.4736 0.5227 0.6317 0.102 Uiso 1 1 calc R
O1T O 0.8079(6) 0.5076(3) 0.4201(4) 0.149(3) Uani 1 1 d .
C1T C 0.7613(10) 0.5417(5) 0.3877(6) 0.154(5) Uani 1 1 d .
H1T1 H 0.7978 0.5680 0.3782 0.184 Uiso 1 1 calc R
H1T2 H 0.7363 0.5280 0.3504 0.184 Uiso 1 1 calc R
C2T C 0.704(3) 0.5567(12) 0.4184(9) 0.51(4) Uani 1 1 d .
H2T1 H 0.6487 0.5495 0.3975 0.612 Uiso 1 1 calc R
H2T2 H 0.7081 0.5912 0.4222 0.612 Uiso 1 1 calc R
C3T C 0.7074(16) 0.5376(9) 0.4721(12) 0.296(16) Uani 1 1 d .
H3T1 H 0.7203 0.5619 0.5024 0.355 Uiso 1 1 calc R
H3T2 H 0.6534 0.5229 0.4789 0.355 Uiso 1 1 calc R
C4T C 0.7676(15) 0.5051(4) 0.4747(6) 0.212(10) Uani 1 1 d .
H4T1 H 0.7436 0.4735 0.4794 0.255 Uiso 1 1 calc R
H4T2 H 0.8086 0.5113 0.5086 0.255 Uiso 1 1 calc R
C1H C 0.8412(13) 0.4678(6) -0.0093(8) 0.212(8) Uani 1 1 d DU
H1H1 H 0.8557 0.4683 -0.0499 0.318 Uiso 0.50 1 calc PR
H1H2 H 0.8909 0.4744 0.0172 0.318 Uiso 0.50 1 calc PR
H1H3 H 0.7987 0.4916 -0.0040 0.318 Uiso 0.50 1 calc PR
H1H4 H 0.8412 0.4879 0.0254 0.318 Uiso 0.50 1 calc PR
H1H5 H 0.8060 0.4818 -0.0417 0.318 Uiso 0.50 1 calc PR
H1H6 H 0.8982 0.4646 -0.0205 0.318 Uiso 0.50 1 calc PR
C2H C 0.8078(19) 0.4200(8) 0.0045(9) 0.318(17) Uani 1 1 d DU
H2H1 H 0.7578 0.4128 -0.0223 0.382 Uiso 1 1 calc R
H2H2 H 0.8503 0.3956 -0.0007 0.382 Uiso 1 1 calc R
C3H C 0.786(2) 0.4203(15) 0.0664(10) 0.77(5) Uani 1 1 d DU
H3H1 H 0.8338 0.4072 0.0913 0.922 Uiso 1 1 calc R
H3H2 H 0.7796 0.4534 0.0784 0.922 Uiso 1 1 calc R
C4H C 0.7138(12) 0.3956(7) 0.0790(7) 0.56(3) Uani 1 1 d DU
H4H1 H 0.7246 0.3617 0.0743 0.674 Uiso 1 1 calc R
H4H2 H 0.6684 0.4043 0.0490 0.674 Uiso 1 1 calc R
C5H C 0.6822(18) 0.4030(9) 0.1398(9) 0.330(17) Uani 1 1 d DU
H5H1 H 0.7289 0.4042 0.1708 0.396 Uiso 1 1 calc R
H5H2 H 0.6493 0.4323 0.1409 0.396 Uiso 1 1 calc R
C6H C 0.6286(15) 0.3605(7) 0.1465(8) 0.272(12) Uani 1 1 d DU
H6H1 H 0.6058 0.3615 0.1847 0.408 Uiso 0.50 1 calc PR
H6H2 H 0.6623 0.3321 0.1438 0.408 Uiso 0.50 1 calc PR
H6H3 H 0.5829 0.3603 0.1153 0.408 Uiso 0.50 1 calc PR
H6H4 H 0.6282 0.3411 0.1111 0.408 Uiso 0.50 1 calc PR
H6H5 H 0.5718 0.3705 0.1521 0.408 Uiso 0.50 1 calc PR
H6H6 H 0.6511 0.3423 0.1806 0.408 Uiso 0.50 1 calc PR

loop_
_atom_site_aniso_label
_atom_site_aniso_U_11
_atom_site_aniso_U_22
_atom_site_aniso_U_33
_atom_site_aniso_U_23
_atom_site_aniso_U_13
_atom_site_aniso_U_12
Hg1 0.03239(8) 0.03617(8) 0.04484(9) -0.00543(7) -0.00215(6) -0.00351(7)
C1 0.037(2) 0.034(2) 0.046(2) -0.0054(17) 0.0022(17) -0.0023(16)
N1 0.0327(17) 0.0335(17) 0.0441(18) -0.0038(14) -0.0013(14) -0.0030(13)
C2 0.037(2) 0.0324(19) 0.041(2) -0.0092(16) -0.0008(16) -0.0076(16)
N2 0.0290(16) 0.0336(17) 0.0412(18) -0.0049(14) 0.0001(13) -0.0022(13)
C3 0.0299(19) 0.037(2) 0.044(2) -0.0034(17) -0.0015(16) -0.0048(16)
C4 0.0285(19) 0.034(2) 0.058(3) -0.0130(18) -0.0054(17) -0.0047(16)
C5 0.052(3) 0.042(2) 0.055(2) -0.012(2) -0.0107(19) 0.003(2)
C6 0.065(3) 0.048(3) 0.058(3) -0.006(2) -0.019(2) 0.009(2)
C7 0.042(3) 0.047(2) 0.088(4) -0.018(3) -0.012(3) 0.005(2)
C8 0.045(2) 0.042(3) 0.083(3) -0.016(2) 0.009(2) -0.0014(19)
C9 0.033(2) 0.040(2) 0.067(3) -0.011(2) 0.0045(19) -0.0052(17)
C10 0.081(4) 0.056(3) 0.050(3) -0.003(2) -0.002(3) 0.012(3)
C11 0.155(9) 0.159(9) 0.048(4) -0.025(5) -0.014(4) 0.012(7)
C12 0.118(7) 0.120(8) 0.118(7) -0.038(6) 0.047(6) -0.022(6)
C13 0.066(3) 0.053(3) 0.062(3) 0.001(2) 0.022(3) 0.003(2)
C14 0.095(5) 0.076(4) 0.084(5) -0.002(3) 0.021(4) -0.032(4)
C15 0.091(5) 0.069(4) 0.072(4) 0.005(3) -0.007(3) -0.013(3)
C16 0.0266(18) 0.034(2) 0.059(3) -0.0066(18) 0.0013(17) -0.0011(15)
C17 0.034(2) 0.050(3) 0.067(3) -0.017(2) 0.009(2) -0.0030(19)
C18 0.044(3) 0.057(3) 0.111(5) -0.036(3) 0.026(3) -0.004(2)
C19 0.046(3) 0.042(3) 0.132(6) -0.030(3) 0.018(3) -0.002(2)
C20 0.037(2) 0.032(2) 0.119(5) 0.002(3) 0.001(3) -0.0046(18)
C21 0.030(2) 0.037(2) 0.070(3) 0.002(2) -0.0037(19) -0.0021(16)
C22 0.044(3) 0.065(3) 0.060(3) -0.019(2) 0.014(2) -0.013(2)
C23 0.047(3) 0.081(4) 0.086(4) -0.006(3) 0.012(3) 0.003(3)
C24 0.039(3) 0.103(5) 0.065(3) -0.011(3) 0.012(2) -0.006(3)
C25 0.052(3) 0.045(2) 0.056(3) 0.010(2) -0.008(2) -0.013(2)
C26 0.054(3) 0.065(3) 0.055(3) 0.000(2) 0.007(2) -0.006(2)
C27 0.078(4) 0.065(4) 0.089(4) 0.035(3) -0.021(3) -0.020(3)
C101 0.040(2) 0.038(2) 0.040(2) -0.0025(16) 0.0024(17) -0.0046(17)
N101 0.0321(17) 0.0340(16) 0.0387(17) -0.0066(13) 0.0021(13) -0.0049(13)
C102 0.051(3) 0.038(2) 0.041(2) -0.0052(17) 0.0054(18) -0.0128(19)
C103 0.040(2) 0.037(2) 0.040(2) -0.0038(16) -0.0014(17) -0.0029(17)
N102 0.0372(18) 0.0341(17) 0.0364(17) 0.0005(13) 0.0003(14) -0.0003(14)
C104 0.032(2) 0.036(2) 0.046(2) -0.0078(17) 0.0027(17) -0.0026(16)
C105 0.043(2) 0.033(2) 0.049(2) -0.0039(17) 0.0043(19) -0.0038(17)
C106 0.033(2) 0.044(2) 0.072(3) -0.007(2) 0.011(2) -0.0029(18)
C107 0.033(2) 0.049(3) 0.070(3) -0.016(2) -0.002(2) -0.0060(19)
C108 0.043(3) 0.062(3) 0.047(2) -0.017(2) -0.002(2) -0.004(2)
C109 0.036(2) 0.049(2) 0.047(2) -0.0092(19) 0.0016(18) -0.0027(18)
C110 0.051(3) 0.056(3) 0.047(2) -0.002(2) 0.011(2) -0.004(2)
C111 0.157(8) 0.060(4) 0.058(4) 0.003(3) 0.031(4) -0.009(4)
C112 0.109(6) 0.066(4) 0.050(3) -0.013(3) 0.010(3) 0.014(4)
C113 0.046(3) 0.088(4) 0.037(2) -0.002(2) 0.001(2) 0.001(3)
C114 0.075(5) 0.160(9) 0.093(5) -0.060(6) 0.037(4) -0.029(5)
C115 0.093(6) 0.142(9) 0.209(12) 0.094(9) 0.080(8) 0.019(6)
C116 0.048(2) 0.034(2) 0.046(2) -0.0028(17) -0.0092(18) 0.0019(18)
C117 0.081(4) 0.037(2) 0.047(3) 0.0001(19) -0.017(2) 0.006(2)
C118 0.103(6) 0.056(3) 0.073(4) 0.004(3) -0.041(4) 0.007(3)
C119 0.075(4) 0.069(4) 0.089(5) -0.011(3) -0.039(4) 0.023(3)
C122 0.138(7) 0.052(3) 0.040(3) 0.006(2) 0.004(3) 0.008(4)
C120 0.048(3) 0.058(3) 0.089(4) -0.012(3) -0.011(3) 0.005(2)
C121 0.036(2) 0.043(2) 0.062(3) -0.007(2) -0.0061(19) 0.0011(18)
C123 0.219(12) 0.082(5) 0.045(3) 0.012(3) -0.008(5) -0.011(6)
C124 0.120(7) 0.074(4) 0.073(4) 0.010(3) 0.017(4) -0.009(4)
C125 0.037(2) 0.057(3) 0.056(3) 0.001(2) 0.007(2) -0.001(2)
C127 0.050(3) 0.072(4) 0.080(4) -0.006(3) 0.024(3) -0.003(3)
C126 0.055(3) 0.090(4) 0.052(3) -0.001(3) -0.002(2) -0.010(3)
C201 0.033(2) 0.051(2) 0.037(2) -0.0041(18) 0.0013(16) -0.0016(18)
N201 0.0309(17) 0.0413(19) 0.0391(17) -0.0074(14) 0.0036(13) -0.0010(14)
C202 0.0170(15) 0.042(2) 0.046(2) -0.0024(16) -0.0057(14) 0.0018(14)
C203 0.0333(19) 0.040(2) 0.048(2) -0.003(2) -0.0019(15) -0.002(2)
N202 0.0303(16) 0.0466(18) 0.0423(17) -0.0032(16) -0.0016(13) -0.0057(16)
C204 0.0254(18) 0.044(2) 0.046(2) -0.0087(17) -0.0028(16) 0.0039(16)
C205 0.036(2) 0.065(3) 0.045(2) -0.015(2) -0.0052(18) 0.007(2)
C206 0.051(3) 0.061(3) 0.070(3) -0.028(3) -0.008(2) 0.018(3)
C207 0.065(3) 0.043(3) 0.090(4) -0.019(3) -0.026(3) 0.010(2)
C208 0.068(3) 0.043(3) 0.068(3) 0.002(2) -0.018(3) -0.006(2)
C209 0.045(2) 0.041(2) 0.051(3) -0.0013(19) -0.0040(19) 0.0012(19)
C210 0.046(3) 0.105(5) 0.049(3) -0.026(3) 0.011(2) -0.008(3)
C211 0.073(5) 0.219(12) 0.087(5) 0.022(6) 0.033(4) 0.058(7)
C212 0.080(5) 0.097(5) 0.096(5) 0.016(4) 0.032(4) -0.001(4)
C213 0.065(3) 0.060(3) 0.045(3) 0.004(2) 0.005(2) -0.012(3)
C214 0.073(4) 0.114(6) 0.051(3) 0.011(3) 0.001(3) 0.005(4)
C215 0.056(4) 0.112(6) 0.067(4) -0.001(4) 0.003(3) -0.002(4)
C216 0.034(2) 0.046(3) 0.054(2) -0.010(2) -0.0041(17) -0.0043(18)
C217 0.032(2) 0.047(2) 0.076(3) 0.000(2) -0.003(2) -0.0048(18)
C218 0.039(3) 0.051(3) 0.097(5) 0.000(3) -0.009(3) -0.009(2)
C219 0.043(3) 0.062(3) 0.089(4) -0.021(3) -0.017(3) -0.007(2)
C220 0.054(3) 0.080(4) 0.059(3) -0.019(3) -0.011(2) -0.008(3)
C221 0.047(2) 0.065(3) 0.053(2) -0.010(3) -0.0046(19) -0.010(3)
C222 0.043(3) 0.058(3) 0.074(3) 0.017(3) 0.004(2) -0.005(2)
C223 0.044(3) 0.075(4) 0.108(5) 0.034(4) 0.006(3) -0.012(3)
C224 0.076(4) 0.077(4) 0.068(3) 0.011(3) 0.014(3) 0.003(4)
C225 0.056(3) 0.095(5) 0.043(2) -0.018(3) 0.003(2) -0.018(3)
C226 0.074(4) 0.123(6) 0.076(4) -0.018(5) 0.017(3) 0.009(5)
C227 0.088(5) 0.090(5) 0.078(4) -0.002(4) 0.024(4) -0.020(4)
Hg2 0.02763(7) 0.02648(6) 0.04098(8) -0.00045(6) 0.00413(5) 0.00168(6)
C301 0.035(2) 0.035(2) 0.038(2) 0.0027(15) 0.0025(16) 0.0010(16)
N301 0.0351(17) 0.0287(15) 0.0320(15) 0.0009(12) -0.0026(13) 0.0062(13)
C302 0.0317(19) 0.0291(17) 0.0394(19) 0.0015(15) 0.0071(15) 0.0048(15)
C303 0.0276(18) 0.0315(18) 0.0386(19) 0.0015(15) 0.0036(15) 0.0049(15)
N302 0.0263(15) 0.0302(16) 0.0385(17) 0.0021(13) 0.0063(12) 0.0060(12)
C304 0.034(2) 0.0294(18) 0.044(2) -0.0018(15) -0.0059(16) 0.0107(15)
C305 0.0314(19) 0.038(2) 0.049(2) -0.0040(16) -0.0005(16) 0.0034(14)
C306 0.038(2) 0.041(2) 0.068(3) -0.005(2) -0.001(2) 0.0027(19)
C307 0.048(3) 0.043(3) 0.077(3) -0.013(2) -0.023(2) 0.006(2)
C308 0.076(3) 0.044(2) 0.053(3) -0.011(2) -0.030(2) 0.011(3)
C309 0.065(3) 0.036(2) 0.044(2) -0.0033(17) -0.005(2) 0.0086(19)
C310 0.041(2) 0.049(2) 0.048(2) -0.002(2) 0.0067(17) -0.004(2)
C311 0.067(4) 0.098(5) 0.067(4) -0.017(3) 0.012(3) 0.025(3)
C312 0.078(4) 0.064(3) 0.055(3) 0.006(3) 0.012(3) 0.010(3)
C313 0.116(5) 0.044(3) 0.038(2) -0.002(2) -0.005(3) -0.004(3)
C314 0.181(9) 0.067(4) 0.045(3) 0.007(3) -0.019(4) -0.016(5)
C315 0.124(7) 0.091(5) 0.060(4) 0.002(3) 0.032(4) -0.017(5)
C316 0.043(2) 0.0278(18) 0.046(2) -0.0009(16) 0.0030(17) 0.0074(16)
C317 0.064(3) 0.039(2) 0.061(3) -0.005(2) 0.015(2) 0.016(2)
C318 0.094(5) 0.047(3) 0.083(4) -0.011(3) 0.026(4) 0.026(3)
C319 0.103(5) 0.035(3) 0.098(5) -0.012(3) 0.016(4) 0.014(3)
C320 0.062(3) 0.032(2) 0.079(4) 0.004(2) 0.000(3) 0.000(2)
C321 0.042(2) 0.034(2) 0.054(2) 0.0058(18) -0.0044(19) 0.0052(17)
C322 0.083(4) 0.052(3) 0.081(4) -0.002(3) 0.045(3) 0.016(3)
C323 0.058(4) 0.113(6) 0.097(5) 0.014(5) 0.005(4) 0.010(4)
C324 0.063(5) 0.306(19) 0.210(13) 0.198(14) 0.001(7) 0.004(8)
C325 0.037(2) 0.039(2) 0.053(2) 0.0118(18) 0.0035(18) 0.0009(17)
C326 0.058(3) 0.068(3) 0.045(3) 0.011(2) 0.000(2) -0.005(3)
C327 0.047(3) 0.052(3) 0.074(3) 0.019(2) 0.002(2) -0.009(2)
C401 0.0312(19) 0.035(2) 0.044(2) -0.0012(16) 0.0053(15) 0.0014(16)
N401 0.0342(17) 0.0280(15) 0.0401(17) -0.0002(13) 0.0029(13) 0.0016(13)
C402 0.0192(14) 0.0318(16) 0.0451(18) -0.0030(17) 0.0046(13) 0.0003(16)
C403 0.0256(19) 0.0301(19) 0.053(2) -0.0009(17) 0.0017(17) -0.0025(15)
N402 0.0242(15) 0.0333(16) 0.0436(18) 0.0005(14) 0.0004(13) 0.0010(13)
C404 0.0315(19) 0.0286(18) 0.045(2) -0.0032(15) -0.0047(16) 0.0022(15)
C405 0.044(2) 0.048(2) 0.042(2) -0.0040(18) -0.0051(18) 0.0124(19)
C406 0.058(3) 0.049(3) 0.060(3) -0.022(2) -0.014(2) 0.016(2)
C407 0.054(3) 0.034(2) 0.079(4) -0.003(2) -0.028(3) 0.007(2)
C408 0.037(2) 0.037(2) 0.071(3) 0.006(2) -0.010(2) -0.0053(18)
C409 0.0239(18) 0.043(2) 0.055(2) 0.0086(19) -0.0030(16) -0.0042(16)
C410 0.067(3) 0.066(3) 0.046(3) 0.000(2) 0.008(2) 0.023(3)
C411 0.140(8) 0.123(7) 0.044(3) -0.002(4) -0.016(4) 0.020(6)
C412 0.097(6) 0.155(9) 0.088(5) 0.044(6) 0.023(5) 0.019(6)
C413 0.043(2) 0.059(3) 0.053(3) 0.016(2) 0.013(2) 0.005(2)
C414 0.044(3) 0.168(9) 0.081(5) -0.016(5) 0.021(3) -0.023(4)
C415 0.054(3) 0.113(6) 0.066(4) -0.022(4) 0.010(3) 0.009(3)
C416 0.0282(19) 0.034(2) 0.063(3) -0.0080(18) -0.0078(18) 0.0027(15)
C417 0.049(3) 0.035(2) 0.065(3) 0.001(2) -0.023(2) 0.0021(19)
C418 0.070(4) 0.041(3) 0.094(4) -0.005(3) -0.042(3) 0.010(3)
C419 0.054(4) 0.058(3) 0.130(6) -0.010(4) -0.031(4) 0.021(3)
C420 0.030(3) 0.066(4) 0.141(7) -0.033(4) -0.004(3) 0.012(2)
C421 0.032(2) 0.046(2) 0.084(4) -0.013(2) 0.001(2) 0.0052(19)
C422 0.062(3) 0.066(3) 0.057(3) 0.018(3) -0.016(3) -0.010(3)
C423 0.080(4) 0.078(4) 0.062(3) 0.007(3) 0.004(3) 0.003(3)
C424 0.116(6) 0.090(5) 0.063(4) 0.027(4) -0.021(4) -0.028(5)
C425 0.035(2) 0.074(4) 0.093(4) -0.009(3) 0.028(3) 0.000(2)
C426 0.135(7) 0.092(5) 0.111(6) -0.022(5) 0.058(6) -0.045(6)
C427 0.069(4) 0.104(6) 0.108(6) -0.036(5) 0.026(4) -0.001(4)
C501 0.038(2) 0.0318(19) 0.046(2) -0.0014(16) 0.0018(17) 0.0031(16)
N501 0.0375(18) 0.0265(15) 0.0446(18) 0.0007(13) 0.0071(14) 0.0040(13)
C502 0.0305(19) 0.0270(17) 0.042(2) -0.0017(15) 0.0048(15) 0.0016(14)
C503 0.042(2) 0.0261(18) 0.045(2) -0.0072(15) -0.0003(18) 0.0008(16)
N502 0.043(2) 0.0288(16) 0.047(2) -0.0046(14) -0.0005(16) -0.0003(14)
C504 0.0323(19) 0.0233(16) 0.053(2) -0.0015(15) 0.0042(17) 0.0040(14)
C505 0.045(3) 0.037(2) 0.055(3) 0.0094(19) 0.000(2) -0.0061(19)
C506 0.060(3) 0.042(3) 0.068(3) 0.016(2) -0.019(3) -0.005(2)
C507 0.051(3) 0.040(3) 0.101(5) 0.002(3) -0.009(3) 0.010(2)
C508 0.036(2) 0.049(3) 0.103(5) -0.024(3) 0.010(3) 0.007(2)
C509 0.048(3) 0.042(2) 0.063(3) -0.012(2) 0.013(2) 0.002(2)
C510 0.055(3) 0.068(3) 0.043(2) 0.013(2) 0.001(2) -0.010(2)
C512 0.068(4) 0.098(5) 0.084(4) -0.009(4) 0.025(4) -0.014(4)
C511 0.096(6) 0.082(5) 0.111(6) 0.032(4) 0.038(5) -0.021(4)
C513 0.064(4) 0.077(4) 0.061(3) -0.009(3) 0.028(3) 0.005(3)
C514 0.47(3) 0.102(7) 0.082(6) -0.016(5) 0.133(11) 0.034(12)
C515 0.129(8) 0.130(8) 0.095(6) 0.039(6) -0.001(6) -0.023(7)
C516 0.060(3) 0.029(2) 0.066(3) -0.0097(19) -0.025(2) 0.0039(19)
C517 0.037(3) 0.033(2) 0.122(5) -0.017(3) -0.021(3) 0.0006(19)
C518 0.056(4) 0.045(3) 0.164(8) -0.022(4) -0.040(5) 0.001(3)
C519 0.141(9) 0.058(5) 0.203(13) -0.044(6) -0.128(10) 0.020(5)
C520 0.180(11) 0.063(5) 0.102(6) -0.019(4) -0.084(7) -0.003(6)
C521 0.134(7) 0.040(3) 0.063(3) -0.009(2) -0.034(4) 0.001(3)
C522 0.036(2) 0.043(3) 0.132(6) -0.025(3) 0.015(3) -0.001(2)
C523 0.041(3) 0.063(4) 0.228(11) -0.027(5) 0.045(5) -0.009(3)
C524 0.054(3) 0.068(4) 0.092(4) -0.014(3) 0.020(3) 0.001(3)
C525 0.221(12) 0.073(5) 0.046(3) -0.010(3) 0.009(5) -0.031(6)
C526 0.293(19) 0.084(6) 0.133(9) -0.011(6) 0.105(11) -0.018(9)
C527 0.35(2) 0.098(7) 0.069(5) 0.012(5) -0.002(9) -0.051(10)
K1 0.0376(4) 0.0396(4) 0.0450(5) 0.0015(3) 0.0040(3) -0.0010(3)
N1A 0.053(3) 0.090(4) 0.047(2) -0.003(2) 0.0054(19) -0.012(2)
N2A 0.052(2) 0.064(3) 0.050(2) 0.0043(19) -0.0064(18) -0.010(2)
O1A 0.066(2) 0.055(2) 0.066(2) -0.0117(17) 0.0119(18) -0.0084(18)
O2A 0.058(2) 0.0449(19) 0.082(3) 0.0101(18) 0.0004(19) 0.0013(16)
O3A 0.0371(18) 0.099(3) 0.054(2) 0.022(2) 0.0072(15) 0.0044(18)
O4A 0.0483(18) 0.0453(17) 0.0560(19) -0.0056(14) 0.0066(15) 0.0036(14)
O5A 0.0481(19) 0.0497(18) 0.0571(19) 0.0036(15) 0.0099(15) -0.0062(15)
O6A 0.0383(17) 0.067(2) 0.061(2) 0.0016(17) 0.0009(15) -0.0099(15)
C1A 0.064(4) 0.091(4) 0.055(3) -0.024(3) 0.005(3) -0.027(3)
C2A 0.093(5) 0.069(4) 0.065(4) -0.018(3) 0.007(3) -0.006(3)
C3A 0.078(4) 0.038(3) 0.103(5) -0.005(3) -0.011(4) 0.006(3)
C4A 0.072(4) 0.045(3) 0.086(4) 0.011(3) 0.005(3) 0.000(3)
C5A 0.066(3) 0.067(3) 0.058(3) 0.021(3) 0.001(3) 0.006(3)
C6A 0.064(4) 0.083(4) 0.055(3) 0.018(3) -0.012(3) 0.004(3)
C7A 0.059(3) 0.108(5) 0.042(3) 0.010(3) 0.004(2) 0.003(3)
C8A 0.043(3) 0.121(6) 0.055(3) 0.016(3) -0.006(2) -0.009(3)
C9A 0.036(3) 0.107(5) 0.075(4) 0.027(4) 0.008(2) 0.016(3)
C10A 0.061(3) 0.055(3) 0.090(4) 0.019(3) 0.026(3) 0.021(3)
C11A 0.066(4) 0.058(3) 0.073(4) -0.020(3) 0.013(3) -0.014(3)
C12A 0.065(3) 0.082(4) 0.049(3) -0.016(3) 0.009(2) -0.020(3)
C13A 0.066(4) 0.101(5) 0.041(3) -0.006(3) 0.014(2) -0.020(3)
C14A 0.052(3) 0.071(3) 0.054(3) 0.011(2) 0.016(2) -0.007(2)
C15A 0.050(3) 0.049(3) 0.072(3) -0.003(2) 0.021(2) -0.012(2)
C16A 0.042(3) 0.068(3) 0.079(4) -0.003(3) 0.008(2) -0.010(2)
C17A 0.055(3) 0.082(4) 0.068(4) 0.006(3) -0.016(3) -0.015(3)
C18A 0.056(3) 0.080(4) 0.055(3) 0.001(3) -0.010(2) -0.018(3)
K2 0.0317(4) 0.0421(5) 0.0532(5) -0.0044(4) 0.0010(4) -0.0044(3)
N1B 0.0285(18) 0.086(3) 0.056(2) -0.020(2) 0.0028(16) -0.0021(19)
N2B 0.053(2) 0.048(2) 0.052(2) 0.0066(17) -0.0048(18) 0.0008(18)
O1B 0.070(3) 0.049(2) 0.092(3) -0.017(2) 0.010(2) -0.0108(19)
O2B 0.078(3) 0.0405(19) 0.090(3) 0.0072(19) -0.002(2) 0.0066(18)
O3B 0.0333(16) 0.071(2) 0.0511(18) -0.0171(16) -0.0019(13) 0.0041(15)
O4B 0.056(2) 0.0424(17) 0.0502(17) -0.0012(13) 0.0015(15) 0.0118(14)
O5B 0.0406(17) 0.0550(19) 0.060(2) -0.0010(16) 0.0059(15) -0.0072(15)
O6B 0.0403(18) 0.066(2) 0.063(2) -0.0027(17) 0.0017(15) -0.0170(16)
C1B 0.040(3) 0.106(5) 0.072(4) -0.043(4) 0.006(2) -0.021(3)
C2B 0.057(4) 0.064(4) 0.109(5) -0.041(4) 0.030(3) -0.021(3)
C3B 0.122(7) 0.042(3) 0.136(7) -0.015(4) -0.003(6) 0.005(4)
C4B 0.125(7) 0.037(3) 0.127(7) 0.016(4) -0.004(5) -0.003(3)
C5B 0.083(4) 0.054(3) 0.087(4) 0.027(3) -0.003(3) 0.021(3)
C6B 0.061(3) 0.075(4) 0.065(3) 0.015(3) -0.012(3) 0.015(3)
C7B 0.042(3) 0.122(6) 0.051(3) -0.019(3) -0.013(2) 0.015(3)
C8B 0.038(3) 0.113(5) 0.065(3) -0.036(3) -0.010(2) 0.008(3)
C9B 0.036(2) 0.067(3) 0.066(3) -0.008(3) 0.010(2) 0.010(2)
C10B 0.054(3) 0.056(3) 0.056(3) -0.005(2) 0.008(2) 0.019(2)
C11B 0.076(4) 0.046(3) 0.046(2) -0.003(2) 0.003(2) 0.015(2)
C12B 0.070(3) 0.059(3) 0.042(2) 0.008(2) 0.000(2) 0.009(3)
C13B 0.047(3) 0.087(4) 0.053(3) -0.014(3) 0.008(2) 0.002(3)
C14B 0.057(3) 0.075(4) 0.047(3) 0.005(2) 0.009(2) 0.010(3)
C15B 0.055(3) 0.063(3) 0.066(3) 0.002(3) 0.013(2) -0.020(3)
C16B 0.037(3) 0.079(4) 0.079(4) -0.008(3) 0.005(2) -0.022(2)
C17B 0.047(3) 0.093(5) 0.074(4) -0.002(3) -0.010(3) -0.026(3)
C18B 0.073(4) 0.067(3) 0.056(3) -0.002(3) -0.013(3) -0.022(3)
O1S 0.116(6) 0.133(6) 0.200(8) 0.039(6) 0.055(6) 0.029(5)
C1S 0.080(6) 0.111(7) 0.227(13) 0.078(8) 0.054(7) 0.042(5)
C2S 0.078(6) 0.135(9) 0.260(16) 0.078(10) 0.040(8) 0.029(6)
C3S 0.096(6) 0.082(5) 0.101(6) -0.013(4) 0.013(5) -0.008(4)
C4S 0.078(5) 0.091(5) 0.086(5) -0.013(4) 0.006(4) 0.003(4)
O1T 0.169(8) 0.163(8) 0.118(6) -0.018(5) 0.034(5) 0.064(6)
C1T 0.193(14) 0.143(10) 0.134(9) 0.034(8) 0.062(9) 0.069(10)
C2T 0.90(9) 0.48(5) 0.176(19) 0.13(2) 0.21(3) 0.54(6)
C3T 0.31(3) 0.26(3) 0.34(3) 0.07(2) 0.22(3) 0.15(2)
C4T 0.45(3) 0.079(7) 0.121(9) -0.004(6) 0.109(15) 0.021(12)
C1H 0.28(2) 0.168(15) 0.209(17) -0.004(13) 0.119(16) -0.008(16)
C2H 0.53(4) 0.27(3) 0.181(17) -0.043(17) 0.22(2) -0.12(3)
C3H 0.82(9) 0.55(8) 0.84(9) 0.07(7) -0.44(7) 0.04(7)
C4H 0.72(5) 0.77(6) 0.156(16) -0.22(3) -0.14(2) 0.64(5)
C5H 0.44(4) 0.34(3) 0.24(2) 0.04(2) 0.18(3) -0.13(3)
C6H 0.38(3) 0.23(2) 0.23(2) -0.093(17) 0.16(2) -0.03(2)

loop_
_atom_type_symbol
_atom_type_description
_atom_type_scat_dispersion_real
_atom_type_scat_dispersion_imag
_atom_type_scat_source
C C 0.0181 0.0091 'International Tables Vol C Tables 4.2.6.8 and 6.1.1.4'
H H 0.0000 0.0000 'International Tables Vol C Tables 4.2.6.8 and 6.1.1.4'
N N 0.0311 0.0180 'International Tables Vol C Tables 4.2.6.8 and 6.1.1.4'
O O 0.0492 0.0322 'International Tables Vol C Tables 4.2.6.8 and 6.1.1.4'
K K 0.3868 1.0657 'International Tables Vol C Tables 4.2.6.8 and 6.1.1.4'
Hg Hg -4.2923 7.6849 'International Tables Vol C Tables 4.2.6.8 and 6.1.1.4'

loop_
_geom_angle_atom_site_label_1
_geom_angle_atom_site_label_2
_geom_angle_atom_site_label_3
_geom_angle
C102 Hg1 C202 119.94(16)
C102 Hg1 C2 119.52(17)
C202 Hg1 C2 120.54(16)
N2 C1 N1 100.5(3)
C1 N1 C2 115.7(4)
C1 N1 C4 117.6(3)
C2 N1 C4 126.6(3)
C3 C2 N1 102.7(3)
C3 C2 Hg1 124.5(3)
N1 C2 Hg1 132.7(3)
C1 N2 C3 112.6(3)
C1 N2 C16 121.5(3)
C3 N2 C16 125.8(3)
C2 C3 N2 108.4(4)
C2 C3 H3 125.8
N2 C3 H3 125.8
C9 C4 C5 123.0(4)
C9 C4 N1 118.4(4)
C5 C4 N1 118.6(4)
C4 C5 C6 117.2(5)
C4 C5 C10 121.9(4)
C6 C5 C10 120.8(5)
C7 C6 C5 120.2(5)
C7 C6 H6 119.9
C5 C6 H6 119.9
C6 C7 C8 121.4(5)
C6 C7 H7 119.3
C8 C7 H7 119.3
C7 C8 C9 120.6(5)
C7 C8 H8 119.7
C9 C8 H8 119.7
C4 C9 C8 117.5(5)
C4 C9 C13 122.7(4)
C8 C9 C13 119.9(5)
C11 C10 C5 111.3(6)
C11 C10 C12 110.7(7)
C5 C10 C12 112.8(5)
C11 C10 H10 107.3
C5 C10 H10 107.3
C12 C10 H10 107.3
C10 C11 H11A 109.5
C10 C11 H11B 109.5
H11A C11 H11B 109.5
C10 C11 H11C 109.5
H11A C11 H11C 109.5
H11B C11 H11C 109.5
C10 C12 H12A 109.5
C10 C12 H12B 109.5
H12A C12 H12B 109.5
C10 C12 H12C 109.5
H12A C12 H12C 109.5
H12B C12 H12C 109.5
C15 C13 C9 113.6(5)
C15 C13 C14 110.5(5)
C9 C13 C14 111.8(5)
C15 C13 H13 106.9
C9 C13 H13 106.9
C14 C13 H13 106.9
C13 C14 H14A 109.5
C13 C14 H14B 109.5
H14A C14 H14B 109.5
C13 C14 H14C 109.5
H14A C14 H14C 109.5
H14B C14 H14C 109.5
C13 C15 H15A 109.5
C13 C15 H15B 109.5
H15A C15 H15B 109.5
C13 C15 H15C 109.5
H15A C15 H15C 109.5
H15B C15 H15C 109.5
C21 C16 C17 122.2(4)
C21 C16 N2 119.3(4)
C17 C16 N2 118.5(4)
C18 C17 C16 117.5(5)
C18 C17 C22 121.4(5)
C16 C17 C22 121.2(4)
C19 C18 C17 121.8(6)
C19 C18 H18 119.1
C17 C18 H18 119.1
C18 C19 C20 120.2(5)
C18 C19 H19 119.9
C20 C19 H19 119.9
C19 C20 C21 120.7(5)
C19 C20 H20 119.6
C21 C20 H20 119.6
C16 C21 C20 117.5(5)
C16 C21 C25 121.0(4)
C20 C21 C25 121.5(5)
C23 C22 C17 112.1(5)
C23 C22 C24 111.9(5)
C17 C22 C24 110.5(5)
C23 C22 H22 107.4
C17 C22 H22 107.4
C24 C22 H22 107.4
C22 C23 H23A 109.5
C22 C23 H23B 109.5
H23A C23 H23B 109.5
C22 C23 H23C 109.5
H23A C23 H23C 109.5
H23B C23 H23C 109.5
C22 C24 H24A 109.5
C22 C24 H24B 109.5
H24A C24 H24B 109.5
C22 C24 H24C 109.5
H24A C24 H24C 109.5
H24B C24 H24C 109.5
C21 C25 C27 113.4(5)
C21 C25 C26 110.6(4)
C27 C25 C26 110.0(5)
C21 C25 H25 107.6
C27 C25 H25 107.6
C26 C25 H25 107.6
C25 C26 H26A 109.5
C25 C26 H26B 109.5
H26A C26 H26B 109.5
C25 C26 H26C 109.5
H26A C26 H26C 109.5
H26B C26 H26C 109.5
C25 C27 H27A 109.5
C25 C27 H27B 109.5
H27A C27 H27B 109.5
C25 C27 H27C 109.5
H27A C27 H27C 109.5
H27B C27 H27C 109.5
N102 C101 N101 100.4(3)
C101 N101 C102 116.3(4)
C101 N101 C104 118.9(3)
C102 N101 C104 124.9(4)
C103 C102 N101 101.0(4)
C103 C102 Hg1 124.1(3)
N101 C102 Hg1 134.9(3)
C102 C103 N102 109.4(4)
C102 C103 H103 125.3
N102 C103 H103 125.3
C101 N102 C103 112.9(4)
C101 N102 C116 123.4(4)
C103 N102 C116 123.7(4)
C109 C104 C105 122.6(4)
C109 C104 N101 119.0(4)
C105 C104 N101 118.3(4)
C106 C105 C104 117.5(4)
C106 C105 C110 120.4(4)
C104 C105 C110 122.1(4)
C107 C106 C105 121.2(4)
C107 C106 H106 119.4
C105 C106 H106 119.4
C106 C107 C108 120.4(4)
C106 C107 H107 119.8
C108 C107 H107 119.8
C107 C108 C109 120.9(5)
C107 C108 H108 119.6
C109 C108 H108 119.6
C104 C109 C108 117.4(4)
C104 C109 C113 122.2(4)
C108 C109 C113 120.4(4)
C111 C110 C112 111.1(5)
C111 C110 C105 111.7(5)
C112 C110 C105 111.1(5)
C111 C110 H110 107.6
C112 C110 H110 107.6
C105 C110 H110 107.6
C110 C111 H11D 109.5
C110 C111 H11E 109.5
H11D C111 H11E 109.5
C110 C111 H11F 109.5
H11D C111 H11F 109.5
H11E C111 H11F 109.5
C110 C112 H11G 109.5
C110 C112 H11H 109.5
H11G C112 H11H 109.5
C110 C112 H11I 109.5
H11G C112 H11I 109.5
H11H C112 H11I 109.5
C109 C113 C115 110.9(5)
C109 C113 C114 112.0(5)
C115 C113 C114 112.5(7)
C109 C113 H113 107.0
C115 C113 H113 107.0
C114 C113 H113 107.0
C113 C114 H11J 109.5
C113 C114 H11K 109.5
H11J C114 H11K 109.5
C113 C114 H11L 109.5
H11J C114 H11L 109.5
H11K C114 H11L 109.5
C113 C115 H11M 109.5
C113 C115 H11N 109.5
H11M C115 H11N 109.5
C113 C115 H11O 109.5
H11M C115 H11O 109.5
H11N C115 H11O 109.5
C117 C116 C121 122.4(5)
C117 C116 N102 119.1(5)
C121 C116 N102 118.4(4)
C118 C117 C116 118.3(6)
C118 C117 C122 122.0(6)
C116 C117 C122 119.7(5)
C119 C118 C117 120.3(6)
C119 C118 H118 119.9
C117 C118 H118 119.9
C118 C119 C120 121.6(6)
C118 C119 H119 119.2
C120 C119 H119 119.2
C124 C122 C117 109.8(5)
C124 C122 C123 109.9(6)
C117 C122 C123 114.0(7)
C124 C122 H122 107.6
C117 C122 H122 107.6
C123 C122 H122 107.6
C119 C120 C121 119.7(6)
C119 C120 H120 120.2
C121 C120 H120 120.2
C120 C121 C116 117.7(5)
C120 C121 C125 121.9(5)
C116 C121 C125 120.4(4)
C122 C123 H12D 109.5
C122 C123 H12E 109.5
H12D C123 H12E 109.5
C122 C123 H12F 109.5
H12D C123 H12F 109.5
H12E C123 H12F 109.5
C122 C124 H12G 109.5
C122 C124 H12H 109.5
H12G C124 H12H 109.5
C122 C124 H12I 109.5
H12G C124 H12I 109.5
H12H C124 H12I 109.5
C121 C125 C126 111.0(4)
C121 C125 C127 113.3(4)
C126 C125 C127 109.0(5)
C121 C125 H125 107.8
C126 C125 H125 107.8
C127 C125 H125 107.8
C125 C127 H12J 109.5
C125 C127 H12K 109.5
H12J C127 H12K 109.5
C125 C127 H12L 109.5
H12J C127 H12L 109.5
H12K C127 H12L 109.5
C125 C126 H12M 109.5
C125 C126 H12N 109.5
H12M C126 H12N 109.5
C125 C126 H12O 109.5
H12M C126 H12O 109.5
H12N C126 H12O 109.5
N202 C201 N201 100.9(4)
C201 N201 C202 115.5(4)
C201 N201 C204 118.2(4)
C202 N201 C204 126.3(3)
C203 C202 N201 102.8(3)
C203 C202 Hg1 125.3(3)
N201 C202 Hg1 131.9(3)
C202 C203 N202 108.3(4)
C202 C203 H203 125.9
N202 C203 H203 125.9
C201 N202 C203 112.5(4)
C201 N202 C216 121.8(4)
C203 N202 C216 125.5(4)
C205 C204 C209 121.5(4)
C205 C204 N201 119.6(4)
C209 C204 N201 118.7(4)
C204 C205 C206 117.8(5)
C204 C205 C210 120.3(5)
C206 C205 C210 121.8(5)
C207 C206 C205 121.3(5)
C207 C206 H206 119.3
C205 C206 H206 119.3
C206 C207 C208 120.5(5)
C206 C207 H207 119.8
C208 C207 H207 119.8
C207 C208 C209 121.3(6)
C207 C208 H208 119.3
C209 C208 H208 119.3
C208 C209 C204 117.6(5)
C208 C209 C213 121.1(5)
C204 C209 C213 121.3(4)
C212 C210 C205 112.0(5)
C212 C210 C211 110.5(6)
C205 C210 C211 114.2(7)
C212 C210 H210 106.5
C205 C210 H210 106.5
C211 C210 H210 106.5
C210 C211 H21A 109.5
C210 C211 H21B 109.5
H21A C211 H21B 109.5
C210 C211 H21C 109.5
H21A C211 H21C 109.5
H21B C211 H21C 109.5
C210 C212 H21D 109.5
C210 C212 H21E 109.5
H21D C212 H21E 109.5
C210 C212 H21F 109.5
H21D C212 H21F 109.5
H21E C212 H21F 109.5
C214 C213 C215 110.7(5)
C214 C213 C209 111.3(5)
C215 C213 C209 112.8(5)
C214 C213 H213 107.3
C215 C213 H213 107.3
C209 C213 H213 107.3
C213 C214 H21G 109.5
C213 C214 H21H 109.5
H21G C214 H21H 109.5
C213 C214 H21I 109.5
H21G C214 H21I 109.5
H21H C214 H21I 109.5
C213 C215 H21J 109.5
C213 C215 H21K 109.5
H21J C215 H21K 109.5
C213 C215 H21L 109.5
H21J C215 H21L 109.5
H21K C215 H21L 109.5
C221 C216 C217 122.5(4)
C221 C216 N202 118.0(4)
C217 C216 N202 119.5(4)
C218 C217 C216 117.1(5)
C218 C217 C222 121.7(5)
C216 C217 C222 121.1(4)
C219 C218 C217 121.3(6)
C219 C218 H218 119.3
C217 C218 H218 119.3
C220 C219 C218 120.9(5)
C220 C219 H219 119.6
C218 C219 H219 119.6
C219 C220 C221 120.9(6)
C219 C220 H220 119.5
C221 C220 H220 119.5
C216 C221 C220 117.3(5)
C216 C221 C225 122.3(4)
C220 C221 C225 120.5(5)
C217 C222 C224 110.6(5)
C217 C222 C223 113.5(5)
C224 C222 C223 110.5(5)
C217 C222 H222 107.3
C224 C222 H222 107.3
C223 C222 H222 107.3
C222 C223 H22A 109.5
C222 C223 H22B 109.5
H22A C223 H22B 109.5
C222 C223 H22C 109.5
H22A C223 H22C 109.5
H22B C223 H22C 109.5
C222 C224 H22D 109.5
C222 C224 H22E 109.5
H22D C224 H22E 109.5
C222 C224 H22F 109.5
H22D C224 H22F 109.5
H22E C224 H22F 109.5
C221 C225 C227 112.1(5)
C221 C225 C226 110.6(6)
C227 C225 C226 110.1(5)
C221 C225 H225 108.0
C227 C225 H225 108.0
C226 C225 H225 108.0
C225 C226 H22G 109.5
C225 C226 H22H 109.5
H22G C226 H22H 109.5
C225 C226 H22I 109.5
H22G C226 H22I 109.5
H22H C226 H22I 109.5
C225 C227 H22J 109.5
C225 C227 H22K 109.5
H22J C227 H22K 109.5
C225 C227 H22L 109.5
H22J C227 H22L 109.5
H22K C227 H22L 109.5
C302 Hg2 C502 119.84(15)
C302 Hg2 C402 120.76(16)
C502 Hg2 C402 119.40(15)
N302 C301 N301 101.3(3)
C301 N301 C302 115.0(3)
C301 N301 C304 118.1(3)
C302 N301 C304 126.4(3)
C303 C302 N301 102.3(3)
C303 C302 Hg2 126.2(3)
N301 C302 Hg2 131.5(3)
C302 C303 N302 109.1(4)
C302 C303 H303 125.5
N302 C303 H303 125.5
C301 N302 C303 112.3(3)
C301 N302 C316 121.7(3)
C303 N302 C316 125.9(4)
C305 C304 C309 121.8(4)
C305 C304 N301 118.0(4)
C309 C304 N301 120.1(4)
C304 C305 C306 118.5(4)
C304 C305 C310 121.9(4)
C306 C305 C310 119.6(4)
C307 C306 C305 120.7(5)
C307 C306 H306 119.7
C305 C306 H306 119.7
C308 C307 C306 120.5(5)
C308 C307 H307 119.7
C306 C307 H307 119.7
C307 C308 C309 121.4(5)
C307 C308 H308 119.3
C309 C308 H308 119.3
C308 C309 C304 117.2(5)
C308 C309 C313 122.5(5)
C304 C309 C313 120.3(4)
C311 C310 C305 110.8(4)
C311 C310 C312 111.2(5)
C305 C310 C312 111.7(4)
C311 C310 H310 107.6
C305 C310 H310 107.6
C312 C310 H310 107.6
C310 C311 H31A 109.5
C310 C311 H31B 109.5
H31A C311 H31B 109.5
C310 C311 H31C 109.5
H31A C311 H31C 109.5
H31B C311 H31C 109.5
C310 C312 H31D 109.5
C310 C312 H31E 109.5
H31D C312 H31E 109.5
C310 C312 H31F 109.5
H31D C312 H31F 109.5
H31E C312 H31F 109.5
C309 C313 C315 111.3(5)
C309 C313 C314 111.8(6)
C315 C313 C314 112.4(6)
C309 C313 H313 107.0
C315 C313 H313 107.0
C314 C313 H313 107.0
C313 C314 H31G 109.5
C313 C314 H31H 109.5
H31G C314 H31H 109.5
C313 C314 H31I 109.5
H31G C314 H31I 109.5
H31H C314 H31I 109.5
C313 C315 H31J 109.5
C313 C315 H31K 109.5
H31J C315 H31K 109.5
C313 C315 H31L 109.5
H31J C315 H31L 109.5
H31K C315 H31L 109.5
C317 C316 C321 122.0(4)
C317 C316 N302 118.6(4)
C321 C316 N302 119.3(4)
C318 C317 C316 118.0(5)
C318 C317 C322 120.0(5)
C316 C317 C322 122.0(4)
C319 C318 C317 120.2(5)
C319 C318 H318 119.9
C317 C318 H318 119.9
C320 C319 C318 121.2(5)
C320 C319 H319 119.4
C318 C319 H319 119.4
C319 C320 C321 120.9(5)
C319 C320 H320 119.5
C321 C320 H320 119.5
C320 C321 C316 117.6(5)
C320 C321 C325 122.0(5)
C316 C321 C325 120.3(4)
C324 C322 C323 110.1(7)
C324 C322 C317 111.9(7)
C323 C322 C317 114.4(6)
C324 C322 H322 106.7
C323 C322 H322 106.7
C317 C322 H322 106.7
C322 C323 H32A 109.5
C322 C323 H32B 109.5
H32A C323 H32B 109.5
C322 C323 H32C 109.5
H32A C323 H32C 109.5
H32B C323 H32C 109.5
C322 C324 H32D 109.5
C322 C324 H32E 109.5
H32D C324 H32E 109.5
C322 C324 H32F 109.5
H32D C324 H32F 109.5
H32E C324 H32F 109.5
C321 C325 C326 112.0(4)
C321 C325 C327 113.9(4)
C326 C325 C327 109.6(4)
C321 C325 H325 107.0
C326 C325 H325 107.0
C327 C325 H325 107.0
C325 C326 H32G 109.5
C325 C326 H32H 109.5
H32G C326 H32H 109.5
C325 C326 H32I 109.5
H32G C326 H32I 109.5
H32H C326 H32I 109.5
C325 C327 H32J 109.5
C325 C327 H32K 109.5
H32J C327 H32K 109.5
C325 C327 H32L 109.5
H32J C327 H32L 109.5
H32K C327 H32L 109.5
N402 C401 N401 101.6(4)
C401 N401 C402 114.7(3)
C401 N401 C404 118.7(3)
C402 N401 C404 126.6(3)
C403 C402 N401 102.6(3)
C403 C402 Hg2 125.7(3)
N401 C402 Hg2 131.7(3)
C402 C403 N402 109.6(4)
C402 C403 H403 125.2
N402 C403 H403 125.2
C401 N402 C403 111.5(4)
C401 N402 C416 123.5(4)
C403 N402 C416 124.9(4)
C405 C404 C409 122.2(4)
C405 C404 N401 119.2(4)
C409 C404 N401 118.5(4)
C404 C405 C406 116.7(5)
C404 C405 C410 121.8(4)
C406 C405 C410 121.5(5)
C407 C406 C405 121.0(5)
C407 C406 H406 119.5
C405 C406 H406 119.5
C408 C407 C406 121.2(5)
C408 C407 H407 119.4
C406 C407 H407 119.4
C407 C408 C409 119.6(5)
C407 C408 H408 120.2
C409 C408 H408 120.2
C408 C409 C404 119.2(5)
C408 C409 C413 119.9(4)
C404 C409 C413 120.9(4)
C411 C410 C405 111.6(6)
C411 C410 C412 111.4(6)
C405 C410 C412 111.4(5)
C411 C410 H410 107.4
C405 C410 H410 107.4
C412 C410 H410 107.4
C410 C411 H41A 109.5
C410 C411 H41B 109.5
H41A C411 H41B 109.5
C410 C411 H41C 109.5
H41A C411 H41C 109.5
H41B C411 H41C 109.5
C410 C412 H41D 109.5
C410 C412 H41E 109.5
H41D C412 H41E 109.5
C410 C412 H41F 109.5
H41D C412 H41F 109.5
H41E C412 H41F 109.5
C415 C413 C414 112.1(5)
C415 C413 C409 112.1(4)
C414 C413 C409 111.6(5)
C415 C413 H413 106.9
C414 C413 H413 106.9
C409 C413 H413 106.9
C413 C414 H41G 109.5
C413 C414 H41H 109.5
H41G C414 H41H 109.5
C413 C414 H41I 109.5
H41G C414 H41I 109.5
H41H C414 H41I 109.5
C413 C415 H41J 109.5
C413 C415 H41K 109.5
H41J C415 H41K 109.5
C413 C415 H41L 109.5
H41J C415 H41L 109.5
H41K C415 H41L 109.5
C421 C416 C417 121.7(4)
C421 C416 N402 119.1(4)
C417 C416 N402 119.2(4)
C418 C417 C416 118.0(6)
C418 C417 C422 120.6(5)
C416 C417 C422 121.4(4)
C419 C418 C417 121.6(6)
C419 C418 H418 119.2
C417 C418 H418 119.2
C418 C419 C420 120.5(5)
C418 C419 H419 119.8
C420 C419 H419 119.8
C419 C420 C421 120.8(6)
C419 C420 H420 119.6
C421 C420 H420 119.6
C416 C421 C420 117.4(6)
C416 C421 C425 122.3(4)
C420 C421 C425 120.3(6)
C417 C422 C424 113.4(6)
C417 C422 C423 110.8(5)
C424 C422 C423 111.2(5)
C417 C422 H422 107.0
C424 C422 H422 107.0
C423 C422 H422 107.0
C422 C423 H42A 109.5
C422 C423 H42B 109.5
H42A C423 H42B 109.5
C422 C423 H42C 109.5
H42A C423 H42C 109.5
H42B C423 H42C 109.5
C422 C424 H42D 109.5
C422 C424 H42E 109.5
H42D C424 H42E 109.5
C422 C424 H42F 109.5
H42D C424 H42F 109.5
H42E C424 H42F 109.5
C421 C425 C427 113.2(6)
C421 C425 C426 109.3(6)
C427 C425 C426 110.4(5)
C421 C425 H425 107.9
C427 C425 H425 107.9
C426 C425 H425 107.9
C425 C426 H42G 109.5
C425 C426 H42H 109.5
H42G C426 H42H 109.5
C425 C426 H42I 109.5
H42G C426 H42I 109.5
H42H C426 H42I 109.5
C425 C427 H42J 109.5
C425 C427 H42K 109.5
H42J C427 H42K 109.5
C425 C427 H42L 109.5
H42J C427 H42L 109.5
H42K C427 H42L 109.5
N501 C501 N502 101.3(3)
C501 N501 C502 115.4(3)
C501 N501 C504 117.6(3)
C502 N501 C504 127.1(3)
C503 C502 N501 102.0(3)
C503 C502 Hg2 126.8(3)
N501 C502 Hg2 131.2(3)
C502 C503 N502 109.2(4)
C502 C503 H503 125.4
N502 C503 H503 125.4
C501 N502 C503 112.2(4)
C501 N502 C516 121.8(4)
C503 N502 C516 126.0(4)
C505 C504 C509 121.3(4)
C505 C504 N501 120.0(4)
C509 C504 N501 118.6(4)
C504 C505 C506 118.5(5)
C504 C505 C510 121.4(4)
C506 C505 C510 120.1(5)
C507 C506 C505 121.0(5)
C507 C506 H506 119.5
C505 C506 H506 119.5
C508 C507 C506 120.6(5)
C508 C507 H507 119.7
C506 C507 H507 119.7
C507 C508 C509 120.9(5)
C507 C508 H508 119.6
C509 C508 H508 119.6
C508 C509 C504 117.8(5)
C508 C509 C513 121.9(5)
C504 C509 C513 120.3(5)
C505 C510 C511 111.6(5)
C505 C510 C512 110.8(5)
C511 C510 C512 113.1(6)
C505 C510 H510 107.0
C511 C510 H510 107.0
C512 C510 H510 107.0
C510 C512 H51A 109.5
C510 C512 H51B 109.5
H51A C512 H51B 109.5
C510 C512 H51C 109.5
H51A C512 H51C 109.5
H51B C512 H51C 109.5
C510 C511 H51D 109.5
C510 C511 H51E 109.5
H51D C511 H51E 109.5
C510 C511 H51F 109.5
H51D C511 H51F 109.5
H51E C511 H51F 109.5
C514 C513 C515 112.4(8)
C514 C513 C509 111.4(6)
C515 C513 C509 112.5(6)
C514 C513 H513 106.7
C515 C513 H513 106.7
C509 C513 H513 106.7
C513 C514 H51G 109.5
C513 C514 H51H 109.5
H51G C514 H51H 109.5
C513 C514 H51I 109.5
H51G C514 H51I 109.5
H51H C514 H51I 109.5
C513 C515 H51J 109.5
C513 C515 H51K 109.5
H51J C515 H51K 109.5
C513 C515 H51L 109.5
H51J C515 H51L 109.5
H51K C515 H51L 109.5
C521 C516 C517 122.9(6)
C521 C516 N502 118.3(6)
C517 C516 N502 118.8(5)
C516 C517 C518 117.3(7)
C516 C517 C522 121.0(4)
C518 C517 C522 121.7(7)
C519 C518 C517 119.8(9)
C519 C518 H518 120.1
C517 C518 H518 120.1
C520 C519 C518 122.4(7)
C520 C519 H519 118.8
C518 C519 H519 118.8
C519 C520 C521 119.7(10)
C519 C520 H520 120.1
C521 C520 H520 120.1
C516 C521 C520 117.9(9)
C516 C521 C525 121.7(6)
C520 C521 C525 120.4(8)
C517 C522 C524 111.7(5)
C517 C522 C523 114.4(6)
C524 C522 C523 108.5(6)
C517 C522 H522 107.3
C524 C522 H522 107.3
C523 C522 H522 107.3
C522 C523 H52A 109.5
C522 C523 H52B 109.5
H52A C523 H52B 109.5
C522 C523 H52C 109.5
H52A C523 H52C 109.5
H52B C523 H52C 109.5
C522 C524 H52D 109.5
C522 C524 H52E 109.5
H52D C524 H52E 109.5
C522 C524 H52F 109.5
H52D C524 H52F 109.5
H52E C524 H52F 109.5
C521 C525 C526 112.5(8)
C521 C525 C527 110.3(11)
C526 C525 C527 110.1(8)
C521 C525 H525 107.9
C526 C525 H525 107.9
C527 C525 H525 107.9
C525 C526 H52G 109.5
C525 C526 H52H 109.5
H52G C526 H52H 109.5
C525 C526 H52I 109.5
H52G C526 H52I 109.5
H52H C526 H52I 109.5
C525 C527 H52J 109.5
C525 C527 H52K 109.5
H52J C527 H52K 109.5
C525 C527 H52L 109.5
H52J C527 H52L 109.5
H52K C527 H52L 109.5
O4A K1 O1A 124.01(11)
O4A K1 O2A 97.79(12)
O1A K1 O2A 60.21(12)
O4A K1 O6A 100.39(11)
O1A K1 O6A 129.14(12)
O2A K1 O6A 93.22(12)
O4A K1 O3A 60.10(11)
O1A K1 O3A 99.28(13)
O2A K1 O3A 136.30(12)
O6A K1 O3A 125.82(13)
O4A K1 O5A 137.40(11)
O1A K1 O5A 94.28(11)
O2A K1 O5A 119.04(12)
O6A K1 O5A 59.67(11)
O3A K1 O5A 99.29(11)
O4A K1 N2A 60.88(12)
O1A K1 N2A 119.11(13)
O2A K1 N2A 59.16(13)
O6A K1 N2A 59.89(12)
O3A K1 N2A 120.51(13)
O5A K1 N2A 119.22(12)
O4A K1 N1A 119.58(12)
O1A K1 N1A 61.47(14)
O2A K1 N1A 121.33(14)
O6A K1 N1A 119.13(12)
O3A K1 N1A 59.84(13)
O5A K1 N1A 59.82(12)
N2A K1 N1A 179.02(13)
C7A N1A C13A 108.9(5)
C7A N1A C1A 112.2(5)
C13A N1A C1A 109.4(5)
C7A N1A K1 110.6(4)
C13A N1A K1 109.6(3)
C1A N1A K1 106.2(3)
C6A N2A C18A 109.9(5)
C6A N2A C12A 110.0(5)
C18A N2A C12A 109.9(5)
C6A N2A K1 111.3(4)
C18A N2A K1 109.1(3)
C12A N2A K1 106.6(3)
C2A O1A C3A 110.6(5)
C2A O1A K1 115.7(4)
C3A O1A K1 112.6(3)
C4A O2A C5A 111.7(5)
C4A O2A K1 115.9(4)
C5A O2A K1 118.1(3)
C9A O3A C8A 112.7(5)
C9A O3A K1 112.5(3)
C8A O3A K1 112.2(4)
C11A O4A C10A 111.7(5)
C11A O4A K1 115.8(3)
C10A O4A K1 114.4(3)
C14A O5A C15A 110.9(4)
C14A O5A K1 111.5(3)
C15A O5A K1 113.6(3)
C16A O6A C17A 112.3(4)
C16A O6A K1 114.0(3)
C17A O6A K1 118.2(3)
C2A C1A N1A 114.8(5)
C2A C1A H1A1 108.6
N1A C1A H1A1 108.6
C2A C1A H1A2 108.6
N1A C1A H1A2 108.6
H1A1 C1A H1A2 107.5
O1A C2A C1A 109.3(5)
O1A C2A H2A1 109.8
C1A C2A H2A1 109.8
O1A C2A H2A2 109.8
C1A C2A H2A2 109.8
H2A1 C2A H2A2 108.3
O1A C3A C4A 110.7(5)
O1A C3A H3A1 109.5
C4A C3A H3A1 109.5
O1A C3A H3A2 109.5
C4A C3A H3A2 109.5
H3A1 C3A H3A2 108.1
O2A C4A C3A 108.7(5)
O2A C4A H4A1 109.9
C3A C4A H4A1 109.9
O2A C4A H4A2 109.9
C3A C4A H4A2 109.9
H4A1 C4A H4A2 108.3
O2A C5A C6A 109.1(5)
O2A C5A H5A1 109.9
C6A C5A H5A1 109.9
O2A C5A H5A2 109.9
C6A C5A H5A2 109.9
H5A1 C5A H5A2 108.3
N2A C6A C5A 113.2(5)
N2A C6A H6A1 108.9
C5A C6A H6A1 108.9
N2A C6A H6A2 108.9
C5A C6A H6A2 108.9
H6A1 C6A H6A2 107.8
N1A C7A C8A 112.6(5)
N1A C7A H7A1 109.1
C8A C7A H7A1 109.1
N1A C7A H7A2 109.1
C8A C7A H7A2 109.1
H7A1 C7A H7A2 107.8
O3A C8A C7A 108.7(5)
O3A C8A H8A1 110.0
C7A C8A H8A1 110.0
O3A C8A H8A2 110.0
C7A C8A H8A2 110.0
H8A1 C8A H8A2 108.3
O3A C9A C10A 109.2(5)
O3A C9A H9A1 109.8
C10A C9A H9A1 109.8
O3A C9A H9A2 109.8
C10A C9A H9A2 109.8
H9A1 C9A H9A2 108.3
O4A C10A C9A 109.2(5)
O4A C10A H10A 109.8
C9A C10A H10A 109.8
O4A C10A H10B 109.8
C9A C10A H10B 109.8
H10A C10A H10B 108.3
O4A C11A C12A 108.2(5)
O4A C11A H11P 110.1
C12A C11A H11P 110.1
O4A C11A H11Q 110.1
C12A C11A H11Q 110.1
H11P C11A H11Q 108.4
N2A C12A C11A 115.0(5)
N2A C12A H12P 108.5
C11A C12A H12P 108.5
N2A C12A H12Q 108.5
C11A C12A H12Q 108.5
H12P C12A H12Q 107.5
N1A C13A C14A 113.2(5)
N1A C13A H13A 108.9
C14A C13A H13A 108.9
N1A C13A H13B 108.9
C14A C13A H13B 108.9
H13A C13A H13B 107.8
O5A C14A C13A 107.5(5)
O5A C14A H14D 110.2
C13A C14A H14D 110.2
O5A C14A H14E 110.2
C13A C14A H14E 110.2
H14D C14A H14E 108.5
O5A C15A C16A 108.5(4)
O5A C15A H15D 110.0
C16A C15A H15D 110.0
O5A C15A H15E 110.0
C16A C15A H15E 110.0
H15D C15A H15E 108.4
O6A C16A C15A 108.3(4)
O6A C16A H16A 110.0
C15A C16A H16A 110.0
O6A C16A H16B 110.0
C15A C16A H16B 110.0
H16A C16A H16B 108.4
O6A C17A C18A 109.0(5)
O6A C17A H17A 109.9
C18A C17A H17A 109.9
O6A C17A H17B 109.9
C18A C17A H17B 109.9
H17A C17A H17B 108.3
N2A C18A C17A 112.6(5)
N2A C18A H18A 109.1
C17A C18A H18A 109.1
N2A C18A H18B 109.1
C17A C18A H18B 109.1
H18A C18A H18B 107.8
O4B K2 O3B 60.70(10)
O4B K2 O2B 95.01(12)
O3B K2 O2B 134.60(13)
O4B K2 O6B 104.63(11)
O3B K2 O6B 127.68(12)
O2B K2 O6B 93.85(13)
O4B K2 O1B 116.48(12)
O3B K2 O1B 94.65(12)
O2B K2 O1B 60.56(14)
O6B K2 O1B 132.15(13)
O4B K2 O5B 144.71(11)
O3B K2 O5B 102.02(11)
O2B K2 O5B 116.17(13)
O6B K2 O5B 59.63(11)
O1B K2 O5B 94.16(12)
O4B K2 N2B 61.15(11)
O3B K2 N2B 120.89(11)
O2B K2 N2B 60.11(12)
O6B K2 N2B 60.52(12)
O1B K2 N2B 119.93(13)
O5B K2 N2B 119.48(11)
O4B K2 N1B 119.78(11)
O3B K2 N1B 59.95(10)
O2B K2 N1B 119.84(14)
O6B K2 N1B 118.58(12)
O1B K2 N1B 60.20(14)
O5B K2 N1B 59.56(11)
N2B K2 N1B 178.99(12)
C1B N1B C13B 109.3(4)
C1B N1B C7B 110.7(5)
C13B N1B C7B 109.7(5)
C1B N1B K2 108.8(4)
C13B N1B K2 110.5(3)
C7B N1B K2 107.8(3)
C12B N2B C6B 108.7(4)
C12B N2B C18B 110.0(5)
C6B N2B C18B 111.3(5)
C12B N2B K2 109.1(3)
C6B N2B K2 110.5(3)
C18B N2B K2 107.3(3)
C2B O1B C3B 110.7(6)
C2B O1B K2 116.5(4)
C3B O1B K2 113.6(4)
C4B O2B C5B 111.2(6)
C4B O2B K2 113.6(4)
C5B O2B K2 117.0(3)
C8B O3B C9B 110.4(4)
C8B O3B K2 120.7(3)
C9B O3B K2 112.4(3)
C10B O4B C11B 110.2(4)
C10B O4B K2 115.5(3)
C11B O4B K2 115.7(3)
C15B O5B C14B 111.9(4)
C15B O5B K2 114.5(3)
C14B O5B K2 115.2(3)
C16B O6B C17B 113.9(4)
C16B O6B K2 114.2(3)
C17B O6B K2 118.4(3)
N1B C1B C2B 112.4(4)
N1B C1B H1B1 109.1
C2B C1B H1B1 109.1
N1B C1B H1B2 109.1
C2B C1B H1B2 109.1
H1B1 C1B H1B2 107.9
O1B C2B C1B 110.6(5)
O1B C2B H2B1 109.5
C1B C2B H2B1 109.5
O1B C2B H2B2 109.5
C1B C2B H2B2 109.5
H2B1 C2B H2B2 108.1
O1B C3B C4B 108.7(6)
O1B C3B H3B1 109.9
C4B C3B H3B1 109.9
O1B C3B H3B2 109.9
C4B C3B H3B2 109.9
H3B1 C3B H3B2 108.3
O2B C4B C3B 108.8(6)
O2B C4B H4B1 109.9
C3B C4B H4B1 109.9
O2B C4B H4B2 109.9
C3B C4B H4B2 109.9
H4B1 C4B H4B2 108.3
O2B C5B C6B 110.2(5)
O2B C5B H5B1 109.6
C6B C5B H5B1 109.6
O2B C5B H5B2 109.6
C6B C5B H5B2 109.6
H5B1 C5B H5B2 108.1
N2B C6B C5B 113.3(5)
N2B C6B H6B1 108.9
C5B C6B H6B1 108.9
N2B C6B H6B2 108.9
C5B C6B H6B2 108.9
H6B1 C6B H6B2 107.7
N1B C7B C8B 113.6(6)
N1B C7B H7B1 108.8
C8B C7B H7B1 108.8
N1B C7B H7B2 108.8
C8B C7B H7B2 108.8
H7B1 C7B H7B2 107.7
O3B C8B C7B 109.1(5)
O3B C8B H8B1 109.9
C7B C8B H8B1 109.9
O3B C8B H8B2 109.9
C7B C8B H8B2 109.9
H8B1 C8B H8B2 108.3
O3B C9B C10B 109.4(4)
O3B C9B H9B1 109.8
C10B C9B H9B1 109.8
O3B C9B H9B2 109.8
C10B C9B H9B2 109.8
H9B1 C9B H9B2 108.2
O4B C10B C9B 108.8(4)
O4B C10B H10C 109.9
C9B C10B H10C 109.9
O4B C10B H10D 109.9
C9B C10B H10D 109.9
H10C C10B H10D 108.3
O4B C11B C12B 109.0(4)
O4B C11B H11R 109.9
C12B C11B H11R 109.9
O4B C11B H11S 109.9
C12B C11B H11S 109.9
H11R C11B H11S 108.3
N2B C12B C11B 115.0(4)
N2B C12B H12R 108.5
C11B C12B H12R 108.5
N2B C12B H12S 108.5
C11B C12B H12S 108.5
H12R C12B H12S 107.5
N1B C13B C14B 113.2(4)
N1B C13B H13C 108.9
C14B C13B H13C 108.9
N1B C13B H13D 108.9
C14B C13B H13D 108.9
H13C C13B H13D 107.7
O5B C14B C13B 109.9(5)
O5B C14B H14F 109.7
C13B C14B H14F 109.7
O5B C14B H14G 109.7
C13B C14B H14G 109.7
H14F C14B H14G 108.2
O5B C15B C16B 109.4(5)
O5B C15B H15F 109.8
C16B C15B H15F 109.8
O5B C15B H15G 109.8
C16B C15B H15G 109.8
H15F C15B H15G 108.2
O6B C16B C15B 110.4(5)
O6B C16B H16C 109.6
C15B C16B H16C 109.6
O6B C16B H16D 109.6
C15B C16B H16D 109.6
H16C C16B H16D 108.1
O6B C17B C18B 109.4(5)
O6B C17B H17C 109.8
C18B C17B H17C 109.8
O6B C17B H17D 109.8
C18B C17B H17D 109.8
H17C C17B H17D 108.2
N2B C18B C17B 114.2(5)
N2B C18B H18C 108.7
C17B C18B H18C 108.7
N2B C18B H18D 108.7
C17B C18B H18D 108.7
H18C C18B H18D 107.6
C1S O1S C4S 104.1(7)
C2S C1S O1S 109.4(8)
C2S C1S H1S1 109.8
O1S C1S H1S1 109.8
C2S C1S H1S2 109.8
O1S C1S H1S2 109.8
H1S1 C1S H1S2 108.2
C1S C2S C3S 109.3(9)
C1S C2S H2S1 109.8
C3S C2S H2S1 109.8
C1S C2S H2S2 109.8
C3S C2S H2S2 109.8
H2S1 C2S H2S2 108.3
C2S C3S C4S 103.0(8)
C2S C3S H3S1 111.2
C4S C3S H3S1 111.2
C2S C3S H3S2 111.2
C4S C3S H3S2 111.2
H3S1 C3S H3S2 109.1
O1S C4S C3S 104.3(7)
O1S C4S H4S1 110.9
C3S C4S H4S1 110.9
O1S C4S H4S2 110.9
C3S C4S H4S2 110.9
H4S1 C4S H4S2 108.9
C1T O1T C4T 103.1(10)
C2T C1T O1T 108.8(13)
C2T C1T H1T1 109.9
O1T C1T H1T1 109.9
C2T C1T H1T2 109.9
O1T C1T H1T2 109.9
H1T1 C1T H1T2 108.3
C1T C2T C3T 113(2)
C1T C2T H2T1 109.0
C3T C2T H2T1 109.0
C1T C2T H2T2 109.0
C3T C2T H2T2 109.1
H2T1 C2T H2T2 107.8
C4T C3T C2T 107.3(17)
C4T C3T H3T1 110.2
C2T C3T H3T1 110.2
C4T C3T H3T2 110.3
C2T C3T H3T2 110.3
H3T1 C3T H3T2 108.5
C3T C4T O1T 107.8(14)
C3T C4T H4T1 110.1
O1T C4T H4T1 110.1
C3T C4T H4T2 110.2
O1T C4T H4T2 110.2
H4T1 C4T H4T2 108.5
C2H C1H H1H1 109.5
C2H C1H H1H2 109.5
H1H1 C1H H1H2 109.5
C2H C1H H1H3 109.5
H1H1 C1H H1H3 109.5
H1H2 C1H H1H3 109.5
C2H C1H H1H4 109.5
H1H1 C1H H1H4 141.1
H1H2 C1H H1H4 56.3
H1H3 C1H H1H4 56.3
C2H C1H H1H5 109.5
H1H1 C1H H1H5 56.3
H1H2 C1H H1H5 141.1
H1H3 C1H H1H5 56.3
H1H4 C1H H1H5 109.5
C2H C1H H1H6 109.5
H1H1 C1H H1H6 56.3
H1H2 C1H H1H6 56.3
H1H3 C1H H1H6 141.1
H1H4 C1H H1H6 109.5
H1H5 C1H H1H6 109.5
C3H C2H C1H 108.1(16)
C3H C2H H2H1 110.1
C1H C2H H2H1 110.1
C3H C2H H2H2 110.1
C1H C2H H2H2 110.1
H2H1 C2H H2H2 108.4
C4H C3H C2H 117(2)
C4H C3H H3H1 108.0
C2H C3H H3H1 108.0
C4H C3H H3H2 108.0
C2H C3H H3H2 108.0
H3H1 C3H H3H2 107.2
C3H C4H C5H 117.4(16)
C3H C4H H4H1 107.9
C5H C4H H4H1 107.9
C3H C4H H4H2 107.9
C5H C4H H4H2 107.9
H4H1 C4H H4H2 107.2
C6H C5H C4H 102.8(14)
C6H C5H H5H1 111.2
C4H C5H H5H1 111.2
C6H C5H H5H2 111.2
C4H C5H H5H2 111.2
H5H1 C5H H5H2 109.1
C5H C6H H6H1 109.5
C5H C6H H6H2 109.5
H6H1 C6H H6H2 109.5
C5H C6H H6H3 109.5
H6H1 C6H H6H3 109.5
H6H2 C6H H6H3 109.5
C5H C6H H6H4 109.5
H6H1 C6H H6H4 141.1
H6H2 C6H H6H4 56.3
H6H3 C6H H6H4 56.3
C5H C6H H6H5 109.5
H6H1 C6H H6H5 56.3
H6H2 C6H H6H5 141.1
H6H3 C6H H6H5 56.3
H6H4 C6H H6H5 109.5
C5H C6H H6H6 109.5
H6H1 C6H H6H6 56.3
H6H2 C6H H6H6 56.3
H6H3 C6H H6H6 141.1
H6H4 C6H H6H6 109.5
H6H5 C6H H6H6 109.5

loop_
_geom_bond_atom_site_label_1
_geom_bond_atom_site_label_2
_geom_bond_distance
Hg1 C102 2.177(5)
Hg1 C202 2.194(4)
Hg1 C2 2.196(4)
C1 N2 1.365(6)
C1 N1 1.376(5)
N1 C2 1.407(5)
N1 C4 1.441(5)
C2 C3 1.353(6)
N2 C3 1.403(5)
N2 C16 1.433(5)
C3 H3 0.9500
C4 C9 1.390(7)
C4 C5 1.393(7)
C5 C6 1.409(7)
C5 C10 1.513(8)
C6 C7 1.369(8)
C6 H6 0.9500
C7 C8 1.370(8)
C7 H7 0.9500
C8 C9 1.396(7)
C8 H8 0.9500
C9 C13 1.506(8)
C10 C11 1.511(9)
C10 C12 1.521(11)
C10 H10 1.0000
C11 H11A 0.9800
C11 H11B 0.9800
C11 H11C 0.9800
C12 H12A 0.9800
C12 H12B 0.9800
C12 H12C 0.9800
C13 C15 1.506(9)
C13 C14 1.525(8)
C13 H13 1.0000
C14 H14A 0.9800
C14 H14B 0.9800
C14 H14C 0.9800
C15 H15A 0.9800
C15 H15B 0.9800
C15 H15C 0.9800
C16 C21 1.402(7)
C16 C17 1.408(7)
C17 C18 1.382(7)
C17 C22 1.524(8)
C18 C19 1.377(10)
C18 H18 0.9500
C19 C20 1.385(9)
C19 H19 0.9500
C20 C21 1.404(7)
C20 H20 0.9500
C21 C25 1.510(8)
C22 C23 1.521(9)
C22 C24 1.544(7)
C22 H22 1.0000
C23 H23A 0.9800
C23 H23B 0.9800
C23 H23C 0.9800
C24 H24A 0.9800
C24 H24B 0.9800
C24 H24C 0.9800
C25 C27 1.527(7)
C25 C26 1.546(8)
C25 H25 1.0000
C26 H26A 0.9800
C26 H26B 0.9800
C26 H26C 0.9800
C27 H27A 0.9800
C27 H27B 0.9800
C27 H27C 0.9800
C101 N102 1.367(5)
C101 N101 1.368(6)
N101 C102 1.420(5)
N101 C104 1.443(5)
C102 C103 1.370(7)
C103 N102 1.380(6)
C103 H103 0.9500
N102 C116 1.441(6)
C104 C109 1.390(6)
C104 C105 1.403(6)
C105 C106 1.389(7)
C105 C110 1.521(7)
C106 C107 1.376(8)
C106 H106 0.9500
C107 C108 1.379(7)
C107 H107 0.9500
C108 C109 1.402(6)
C108 H108 0.9500
C109 C113 1.513(7)
C110 C111 1.508(8)
C110 C112 1.519(8)
C110 H110 1.0000
C111 H11D 0.9800
C111 H11E 0.9800
C111 H11F 0.9800
C112 H11G 0.9800
C112 H11H 0.9800
C112 H11I 0.9800
C113 C115 1.524(11)
C113 C114 1.524(9)
C113 H113 1.0000
C114 H11J 0.9800
C114 H11K 0.9800
C114 H11L 0.9800
C115 H11M 0.9800
C115 H11N 0.9800
C115 H11O 0.9800
C116 C117 1.393(7)
C116 C121 1.402(7)
C117 C118 1.388(9)
C117 C122 1.531(9)
C118 C119 1.369(11)
C118 H118 0.9500
C119 C120 1.394(10)
C119 H119 0.9500
C122 C124 1.529(10)
C122 C123 1.543(9)
C122 H122 1.0000
C120 C121 1.398(7)
C120 H120 0.9500
C121 C125 1.511(7)
C123 H12D 0.9800
C123 H12E 0.9800
C123 H12F 0.9800
C124 H12G 0.9800
C124 H12H 0.9800
C124 H12I 0.9800
C125 C126 1.525(8)
C125 C127 1.538(7)
C125 H125 1.0000
C127 H12J 0.9800
C127 H12K 0.9800
C127 H12L 0.9800
C126 H12M 0.9800
C126 H12N 0.9800
C126 H12O 0.9800
C201 N202 1.366(6)
C201 N201 1.367(5)
N201 C202 1.414(5)
N201 C204 1.430(5)
C202 C203 1.353(6)
C203 N202 1.403(5)
C203 H203 0.9500
N202 C216 1.433(5)
C204 C205 1.397(6)
C204 C209 1.403(7)
C205 C206 1.403(8)
C205 C210 1.518(8)
C206 C207 1.355(10)
C206 H206 0.9500
C207 C208 1.370(9)
C207 H207 0.9500
C208 C209 1.396(7)
C208 H208 0.9500
C209 C213 1.530(7)
C210 C212 1.493(10)
C210 C211 1.518(9)
C210 H210 1.0000
C211 H21A 0.9800
C211 H21B 0.9800
C211 H21C 0.9800
C212 H21D 0.9800
C212 H21E 0.9800
C212 H21F 0.9800
C213 C214 1.508(8)
C213 C215 1.524(8)
C213 H213 1.0000
C214 H21G 0.9800
C214 H21H 0.9800
C214 H21I 0.9800
C215 H21J 0.9800
C215 H21K 0.9800
C215 H21L 0.9800
C216 C221 1.398(7)
C216 C217 1.405(7)
C217 C218 1.395(7)
C217 C222 1.513(8)
C218 C219 1.369(9)
C218 H218 0.9500
C219 C220 1.368(9)
C219 H219 0.9500
C220 C221 1.404(7)
C220 H220 0.9500
C221 C225 1.525(8)
C222 C224 1.528(9)
C222 C223 1.535(8)
C222 H222 1.0000
C223 H22A 0.9800
C223 H22B 0.9800
C223 H22C 0.9800
C224 H22D 0.9800
C224 H22E 0.9800
C224 H22F 0.9800
C225 C227 1.531(10)
C225 C226 1.540(9)
C225 H225 1.0000
C226 H22G 0.9800
C226 H22H 0.9800
C226 H22I 0.9800
C227 H22J 0.9800
C227 H22K 0.9800
C227 H22L 0.9800
Hg2 C302 2.192(4)
Hg2 C502 2.196(4)
Hg2 C402 2.202(3)
C301 N302 1.363(5)
C301 N301 1.373(5)
N301 C302 1.424(5)
N301 C304 1.438(5)
C302 C303 1.352(6)
C303 N302 1.400(5)
C303 H303 0.9500
N302 C316 1.440(5)
C304 C305 1.393(6)
C304 C309 1.411(6)
C305 C306 1.395(6)
C305 C310 1.523(6)
C306 C307 1.384(8)
C306 H306 0.9500
C307 C308 1.365(9)
C307 H307 0.9500
C308 C309 1.409(7)
C308 H308 0.9500
C309 C313 1.501(8)
C310 C311 1.522(7)
C310 C312 1.525(8)
C310 H310 1.0000
C311 H31A 0.9800
C311 H31B 0.9800
C311 H31C 0.9800
C312 H31D 0.9800
C312 H31E 0.9800
C312 H31F 0.9800
C313 C315 1.544(11)
C313 C314 1.554(8)
C313 H313 1.0000
C314 H31G 0.9800
C314 H31H 0.9800
C314 H31I 0.9800
C315 H31J 0.9800
C315 H31K 0.9800
C315 H31L 0.9800
C316 C317 1.399(6)
C316 C321 1.404(6)
C317 C318 1.394(7)
C317 C322 1.523(8)
C318 C319 1.382(10)
C318 H318 0.9500
C319 C320 1.368(9)
C319 H319 0.9500
C320 C321 1.389(7)
C320 H320 0.9500
C321 C325 1.513(7)
C322 C324 1.456(12)
C322 C323 1.497(9)
C322 H322 1.0000
C323 H32A 0.9800
C323 H32B 0.9800
C323 H32C 0.9800
C324 H32D 0.9800
C324 H32E 0.9800
C324 H32F 0.9800
C325 C326 1.521(7)
C325 C327 1.525(6)
C325 H325 1.0000
C326 H32G 0.9800
C326 H32H 0.9800
C326 H32I 0.9800
C327 H32J 0.9800
C327 H32K 0.9800
C327 H32L 0.9800
C401 N402 1.359(5)
C401 N401 1.377(5)
N401 C402 1.417(5)
N401 C404 1.432(5)
C402 C403 1.339(6)
C403 N402 1.406(5)
C403 H403 0.9500
N402 C416 1.428(5)
C404 C405 1.383(6)
C404 C409 1.402(6)
C405 C406 1.404(7)
C405 C410 1.514(7)
C406 C407 1.378(9)
C406 H406 0.9500
C407 C408 1.370(8)
C407 H407 0.9500
C408 C409 1.372(7)
C408 H408 0.9500
C409 C413 1.544(7)
C410 C411 1.505(9)
C410 C412 1.518(11)
C410 H410 1.0000
C411 H41A 0.9800
C411 H41B 0.9800
C411 H41C 0.9800
C412 H41D 0.9800
C412 H41E 0.9800
C412 H41F 0.9800
C413 C415 1.506(8)
C413 C414 1.514(8)
C413 H413 1.0000
C414 H41G 0.9800
C414 H41H 0.9800
C414 H41I 0.9800
C415 H41J 0.9800
C415 H41K 0.9800
C415 H41L 0.9800
C416 C421 1.389(7)
C416 C417 1.403(7)
C417 C418 1.394(7)
C417 C422 1.507(9)
C418 C419 1.349(11)
C418 H418 0.9500
C419 C420 1.379(11)
C419 H419 0.9500
C420 C421 1.415(8)
C420 H420 0.9500
C421 C425 1.509(9)
C422 C424 1.523(8)
C422 C423 1.536(9)
C422 H422 1.0000
C423 H42A 0.9800
C423 H42B 0.9800
C423 H42C 0.9800
C424 H42D 0.9800
C424 H42E 0.9800
C424 H42F 0.9800
C425 C427 1.516(9)
C425 C426 1.529(10)
C425 H425 1.0000
C426 H42G 0.9800
C426 H42H 0.9800
C426 H42I 0.9800
C427 H42J 0.9800
C427 H42K 0.9800
C427 H42L 0.9800
C501 N501 1.358(6)
C501 N502 1.360(6)
N501 C502 1.425(5)
N501 C504 1.439(5)
C502 C503 1.346(6)
C503 N502 1.396(5)
C503 H503 0.9500
N502 C516 1.423(6)
C504 C505 1.381(6)
C504 C509 1.417(6)
C505 C506 1.386(7)
C505 C510 1.512(7)
C506 C507 1.379(9)
C506 H506 0.9500
C507 C508 1.362(9)
C507 H507 0.9500
C508 C509 1.394(8)
C508 H508 0.9500
C509 C513 1.511(8)
C510 C511 1.522(8)
C510 C512 1.534(9)
C510 H510 1.0000
C512 H51A 0.9800
C512 H51B 0.9800
C512 H51C 0.9800
C511 H51D 0.9800
C511 H51E 0.9800
C511 H51F 0.9800
C513 C514 1.485(10)
C513 C515 1.506(11)
C513 H513 1.0000
C514 H51G 0.9800
C514 H51H 0.9800
C514 H51I 0.9800
C515 H51J 0.9800
C515 H51K 0.9800
C515 H51L 0.9800
C516 C521 1.390(9)
C516 C517 1.406(9)
C517 C518 1.409(8)
C517 C522 1.505(10)
C518 C519 1.379(16)
C518 H518 0.9500
C519 C520 1.369(18)
C519 H519 0.9500
C520 C521 1.410(11)
C520 H520 0.9500
C521 C525 1.506(14)
C522 C524 1.532(10)
C522 C523 1.556(8)
C522 H522 1.0000
C523 H52A 0.9800
C523 H52B 0.9800
C523 H52C 0.9800
C524 H52D 0.9800
C524 H52E 0.9800
C524 H52F 0.9800
C525 C526 1.511(14)
C525 C527 1.555(12)
C525 H525 1.0000
C526 H52G 0.9800
C526 H52H 0.9800
C526 H52I 0.9800
C527 H52J 0.9800
C527 H52K 0.9800
C527 H52L 0.9800
K1 O4A 2.797(3)
K1 O1A 2.801(4)
K1 O2A 2.818(4)
K1 O6A 2.829(4)
K1 O3A 2.871(4)
K1 O5A 2.879(3)
K1 N2A 3.023(4)
K1 N1A 3.046(5)
N1A C7A 1.425(8)
N1A C13A 1.461(7)
N1A C1A 1.521(9)
N2A C6A 1.459(7)
N2A C18A 1.467(7)
N2A C12A 1.474(8)
O1A C2A 1.408(7)
O1A C3A 1.435(7)
O2A C4A 1.400(7)
O2A C5A 1.417(7)
O3A C9A 1.401(7)
O3A C8A 1.448(8)
O4A C11A 1.420(7)
O4A C10A 1.434(7)
O5A C14A 1.412(7)
O5A C15A 1.414(6)
O6A C16A 1.416(7)
O6A C17A 1.439(7)
C1A C2A 1.495(10)
C1A H1A1 0.9900
C1A H1A2 0.9900
C2A H2A1 0.9900
C2A H2A2 0.9900
C3A C4A 1.469(10)
C3A H3A1 0.9900
C3A H3A2 0.9900
C4A H4A1 0.9900
C4A H4A2 0.9900
C5A C6A 1.499(9)
C5A H5A1 0.9900
C5A H5A2 0.9900
C6A H6A1 0.9900
C6A H6A2 0.9900
C7A C8A 1.516(8)
C7A H7A1 0.9900
C7A H7A2 0.9900
C8A H8A1 0.9900
C8A H8A2 0.9900
C9A C10A 1.478(10)
C9A H9A1 0.9900
C9A H9A2 0.9900
C10A H10A 0.9900
C10A H10B 0.9900
C11A C12A 1.475(10)
C11A H11P 0.9900
C11A H11Q 0.9900
C12A H12P 0.9900
C12A H12Q 0.9900
C13A C14A 1.526(8)
C13A H13A 0.9900
C13A H13B 0.9900
C14A H14D 0.9900
C14A H14E 0.9900
C15A C16A 1.509(8)
C15A H15D 0.9900
C15A H15E 0.9900
C16A H16A 0.9900
C16A H16B 0.9900
C17A C18A 1.499(9)
C17A H17A 0.9900
C17A H17B 0.9900
C18A H18A 0.9900
C18A H18B 0.9900
K2 O4B 2.792(4)
K2 O3B 2.809(3)
K2 O2B 2.825(4)
K2 O6B 2.832(3)
K2 O1B 2.836(4)
K2 O5B 2.862(4)
K2 N2B 2.997(4)
K2 N1B 3.039(4)
N1B C1B 1.471(8)
N1B C13B 1.474(7)
N1B C7B 1.489(8)
N2B C12B 1.463(7)
N2B C6B 1.468(7)
N2B C18B 1.469(7)
O1B C2B 1.401(8)
O1B C3B 1.410(9)
O2B C4B 1.419(8)
O2B C5B 1.425(8)
O3B C8B 1.421(6)
O3B C9B 1.422(6)
O4B C10B 1.425(6)
O4B C11B 1.433(6)
O5B C15B 1.418(6)
O5B C14B 1.437(6)
O6B C16B 1.407(7)
O6B C17B 1.422(7)
C1B C2B 1.511(10)
C1B H1B1 0.9900
C1B H1B2 0.9900
C2B H2B1 0.9900
C2B H2B2 0.9900
C3B C4B 1.520(12)
C3B H3B1 0.9900
C3B H3B2 0.9900
C4B H4B1 0.9900
C4B H4B2 0.9900
C5B C6B 1.487(10)
C5B H5B1 0.9900
C5B H5B2 0.9900
C6B H6B1 0.9900
C6B H6B2 0.9900
C7B C8B 1.501(9)
C7B H7B1 0.9900
C7B H7B2 0.9900
C8B H8B1 0.9900
C8B H8B2 0.9900
C9B C10B 1.490(8)
C9B H9B1 0.9900
C9B H9B2 0.9900
C10B H10C 0.9900
C10B H10D 0.9900
C11B C12B 1.503(7)
C11B H11R 0.9900
C11B H11S 0.9900
C12B H12R 0.9900
C12B H12S 0.9900
C13B C14B 1.476(9)
C13B H13C 0.9900
C13B H13D 0.9900
C14B H14F 0.9900
C14B H14G 0.9900
C15B C16B 1.478(8)
C15B H15F 0.9900
C15B H15G 0.9900
C16B H16C 0.9900
C16B H16D 0.9900
C17B C18B 1.486(9)
C17B H17C 0.9900
C17B H17D 0.9900
C18B H18C 0.9900
C18B H18D 0.9900
O1S C1S 1.402(11)
O1S C4S 1.481(10)
C1S C2S 1.402(13)
C1S H1S1 0.9900
C1S H1S2 0.9900
C2S C3S 1.448(12)
C2S H2S1 0.9900
C2S H2S2 0.9900
C3S C4S 1.499(11)
C3S H3S1 0.9900
C3S H3S2 0.9900
C4S H4S1 0.9900
C4S H4S2 0.9900
O1T C1T 1.402(13)
O1T C4T 1.462(14)
C1T C2T 1.29(3)
C1T H1T1 0.9900
C1T H1T2 0.9900
C2T C3T 1.34(3)
C2T H2T1 0.9900
C2T H2T2 0.9900
C3T C4T 1.34(2)
C3T H3T1 0.9900
C3T H3T2 0.9900
C4T H4T1 0.9900
C4T H4T2 0.9900
C1H C2H 1.509(16)
C1H H1H1 0.9800
C1H H1H2 0.9800
C1H H1H3 0.9800
C1H H1H4 0.9800
C1H H1H5 0.9800
C1H H1H6 0.9800
C2H C3H 1.489(18)
C2H H2H1 0.9900
C2H H2H2 0.9900
C3H C4H 1.414(18)
C3H H3H1 0.9900
C3H H3H2 0.9900
C4H C5H 1.538(15)
C4H H4H1 0.9900
C4H H4H2 0.9900
C5H C6H 1.505(16)
C5H H5H1 0.9900
C5H H5H2 0.9900
C6H H6H1 0.9800
C6H H6H2 0.9800
C6H H6H3 0.9800
C6H H6H4 0.9800
C6H H6H5 0.9800
C6H H6H6 0.9800
